data_7135462
loop_
_publ_author_name
'Bhadauriya, Kiran'
'Goyal, Ayusie'
'Kumar, Rakesh'
'Singh, Baghendra'
'Draksharapu, Apparao'

_publ_section_title
;
 Heterometallic molecular Ni-salen catalysts for efficient
 electrocatalytic oxygen evolution reaction.
;
_journal_issue 23
_journal_name_full 'Chemical communications (Cambridge, England)'
_journal_page_first 6396
_journal_page_last 6399
_journal_paper_doi 10.1039/d5cc07209c
_journal_volume 62
_journal_year 2026
_chemical_formula_moiety 'C22 H30 Co N2 Ni O7, 2(C22 H24 N2 Ni O4), 2(Cl O4)'
_chemical_formula_sum 'C66 H78 Cl2 Co N6 Ni3 O23'
_chemical_formula_weight 1629.30
_space_group_crystal_system triclinic
_space_group_IT_number 2
_space_group_name_Hall '-P 1'
_space_group_name_H-M_alt 'P -1'
_atom_sites_solution_hydrogens mixed
_atom_sites_solution_primary dual
_audit_creation_date 2025-04-15
_audit_creation_method
;
Olex2 1.5
(compiled 2024.02.16 svn.r378c4104 for OlexSys, GUI svn.r6928)
;
_audit_update_record
;
2025-11-13 deposited with the CCDC.	2026-02-26 downloaded from the CCDC.
;
_cell_angle_alpha 89.4570(10)
_cell_angle_beta 78.4030(10)
_cell_angle_gamma 76.5410(10)
_cell_formula_units_Z 2
_cell_length_a 12.1492(4)
_cell_length_b 15.5959(5)
_cell_length_c 18.6011(6)
_cell_measurement_reflns_used 9823
_cell_measurement_temperature 100
_cell_measurement_theta_max 28.16
_cell_measurement_theta_min 2.27
_cell_volume 3355.15(19)
_computing_cell_refinement 'SAINT V8.40B (?, 2016)'
_computing_data_reduction 'SAINT V8.40B (?, 2016)'
_computing_molecular_graphics 'Olex2 1.5 (Dolomanov et al., 2009)'
_computing_publication_material 'Olex2 1.5 (Dolomanov et al., 2009)'
_computing_structure_refinement 'SHELXL 2018/3 (Sheldrick, 2015)'
_computing_structure_solution 'SHELXT 2018/2 (Sheldrick, 2018)'
_diffrn_ambient_temperature 100(2)
_diffrn_detector 'CCD area detector'
_diffrn_detector_area_resol_mean 7.9
_diffrn_detector_type 'Bruker SMART CCD 1K area detector'
_diffrn_measured_fraction_theta_full 0.999
_diffrn_measured_fraction_theta_max 0.996
_diffrn_measurement_device 'three-circle diffractometer'
_diffrn_measurement_device_type 'Bruker SMART CCD 1K area detector'
_diffrn_measurement_method '\w scans'
_diffrn_radiation_monochromator graphite
_diffrn_radiation_probe x-ray
_diffrn_radiation_type MoK\a
_diffrn_radiation_wavelength 0.71073
_diffrn_reflns_av_R_equivalents 0.0632
_diffrn_reflns_av_unetI/netI 0.0445
_diffrn_reflns_Laue_measured_fraction_full 0.999
_diffrn_reflns_Laue_measured_fraction_max 0.996
_diffrn_reflns_limit_h_max 16
_diffrn_reflns_limit_h_min -16
_diffrn_reflns_limit_k_max 20
_diffrn_reflns_limit_k_min -20
_diffrn_reflns_limit_l_max 24
_diffrn_reflns_limit_l_min -24
_diffrn_reflns_number 95121
_diffrn_reflns_point_group_measured_fraction_full 0.999
_diffrn_reflns_point_group_measured_fraction_max 0.996
_diffrn_reflns_theta_full 25.242
_diffrn_reflns_theta_max 28.413
_diffrn_reflns_theta_min 2.087
_diffrn_source 'sealed X-ray tube'
_diffrn_source_current 1.0
_diffrn_source_power 0.05
_diffrn_source_target Mo
_diffrn_source_voltage 50.0
_diffrn_standards_number 0
_exptl_absorpt_coefficient_mu 1.237
_exptl_absorpt_correction_T_max 0.7457
_exptl_absorpt_correction_T_min 0.6702
_exptl_absorpt_correction_type none
_exptl_absorpt_process_details
;
SADABS-2016/2 (Bruker,2016/2) was used for absorption correction.
wR2(int) was 0.1274 before and 0.0662 after correction.
The Ratio of minimum to maximum transmission is 0.8988.
The \l/2 correction factor is Not present.
;
_exptl_crystal_colour 'orangish red'
_exptl_crystal_colour_modifier orangish
_exptl_crystal_colour_primary red
_exptl_crystal_density_diffrn 1.613
_exptl_crystal_description needle
_exptl_crystal_F_000 1690
_exptl_crystal_size_max 0.2
_exptl_crystal_size_mid 0.19
_exptl_crystal_size_min 0.19
_refine_diff_density_max 1.019
_refine_diff_density_min -1.239
_refine_diff_density_rms 0.123
_refine_ls_extinction_method none
_refine_ls_goodness_of_fit_ref 1.270
_refine_ls_hydrogen_treatment constr
_refine_ls_matrix_type full
_refine_ls_number_parameters 1045
_refine_ls_number_reflns 16812
_refine_ls_number_restraints 0
_refine_ls_restrained_S_all 1.270
_refine_ls_R_factor_all 0.0867
_refine_ls_R_factor_gt 0.0782
_refine_ls_shift/su_max 0.001
_refine_ls_shift/su_mean 0.000
_refine_ls_structure_factor_coef Fsqd
_refine_ls_weighting_details 'w=1/[\s^2^(Fo^2^)+25.5112P] where P=(Fo^2^+2Fc^2^)/3'
_refine_ls_weighting_scheme calc
_refine_ls_wR_factor_gt 0.1723
_refine_ls_wR_factor_ref 0.1756
_reflns_Friedel_coverage 0.000
_reflns_number_gt 14926
_reflns_number_total 16812
_reflns_threshold_expression 'I > 2\s(I)'
_cod_data_source_file d5cc07209c2.cif
_cod_data_source_block 20janb_o_0m_a
_cod_depositor_comments 'Adding full bibliography for 7135461--7135463.cif.'
_cod_database_code 7135462
_shelx_shelxl_version_number 2018/3
_shelx_space_group_comment
;
The symmetry employed for this shelxl refinement is uniquely defined
by the following loop, which should always be used as a source of
symmetry information in preference to the above space-group names.
They are only intended as comments.
;
_shelx_estimated_absorpt_t_max 0.799
_shelx_estimated_absorpt_t_min 0.790
_olex2_refinement_description
;
1. Fixed Uiso
 At 1.2 times of:
  All C(H) groups, All C(H,H) groups, All C(H,H,H,H) groups
 At 1.5 times of:
  All C(H,H,H) groups, All O(H,H) groups
2. Others
 Fixed Sof: H10A(0.5) H10B(0.5) H10C(0.5) H10D(0.5) H57C(0.5) H57D(0.5)
 H57A(0.5) H57B(0.5) H54A(0.5) H54B(0.5) H54C(0.5) H54D(0.5) H35C(0.5)
 H35D(0.5) H35A(0.5) H35B(0.5) H13A(0.5) H13B(0.5) H13C(0.5) H13D(0.5)
 H32A(0.5) H32B(0.5) H32C(0.5) H32D(0.5) C53B(0.5) H53B(0.5) C55B(0.5)
 H55A(0.5) H55B(0.5) C58A(0.5) H58A(0.5) C53A(0.5) H53A(0.5) C58B(0.5)
 H58B(0.5) C55A(0.5) H55C(0.5) H55D(0.5) C56B(0.5) H56A(0.5) H56B(0.5)
 C56A(0.5) H56C(0.5) H56D(0.5) C36A(0.5) H36A(0.5) C36B(0.5) H36B(0.5)
 C31B(0.5) H31B(0.5) C34B(0.5) H34A(0.5) H34B(0.5) C34A(0.5) H34C(0.5)
 H34D(0.5) C33B(0.5) H33A(0.5) H33B(0.5) C31A(0.5) H31A(0.5) C33A(0.5)
 H33C(0.5) H33D(0.5) C9B(0.5) H9B(0.5) C14A(0.5) H14A(0.5) C14B(0.5) H14B(0.5)
 C11B(0.5) H11A(0.5) H11B(0.5) C12A(0.5) H12A(0.5) H12B(0.5) C11A(0.5)
 H11C(0.5) H11D(0.5) C12B(0.5) H12C(0.5) H12D(0.5) C9A(0.5) H9A(0.5) O22A(0.5)
 O22B(0.5) O23B(0.5) O23A(0.5)
3.a Rotating group:
 O7(H7A,H7B), O6(H6A,H6B), O5(H5A,H5B)
3.b Ternary CH refined with riding coordinates:
 C53B(H53B), C58A(H58A), C53A(H53A), C58B(H58B), C36A(H36A), C36B(H36B),
 C31B(H31B), C31A(H31A), C9B(H9B), C14A(H14A), C14B(H14B), C9A(H9A)
3.c Secondary CH2 refined with riding coordinates:
 C10(H10A,H10B), C10(H10C,H10D), C57(H57C,H57D), C57(H57A,H57B), C54(H54A,
 H54B), C54(H54C,H54D), C35(H35C,H35D), C35(H35A,H35B), C13(H13A,H13B),
 C13(H13C,H13D), C32(H32A,H32B), C32(H32C,H32D), C55B(H55A,H55B), C55A(H55C,
 H55D), C56B(H56A,H56B), C56A(H56C,H56D), C34B(H34A,H34B), C34A(H34C,H34D),
 C33B(H33A,H33B), C33A(H33C,H33D), C11B(H11A,H11B), C12A(H12A,H12B), C11A(H11C,
 H11D), C12B(H12C,H12D)
3.d Aromatic/amide H refined with riding coordinates:
 C18(H18), C37(H37), C59(H59), C19(H19), C4(H4), C63(H63), C17(H17), C8(H8),
 C5(H5), C41(H41), C49(H49), C3(H3), C62(H62), C27(H27), C15(H15), C40(H40),
 C30(H30), C39(H39), C61(H61), C52(H52), C25(H25), C48(H48), C47(H47), C26(H26)
3.e Idealised Me refined as rotating group:
 C45(H45A,H45B,H45C), C22(H22A,H22B,H22C), C65(H65A,H65B,H65C), C1(H1A,H1B,
 H1C), C23(H23A,H23B,H23C), C43(H43A,H43B,H43C)
;
_olex2_submission_special_instructions 'No special instructions were received'

loop_
_space_group_symop_operation_xyz
'x, y, z'
'-x, -y, -z'

loop_
_atom_site_label
_atom_site_type_symbol
_atom_site_fract_x
_atom_site_fract_y
_atom_site_fract_z
_atom_site_U_iso_or_equiv
_atom_site_adp_type
_atom_site_occupancy
_atom_site_site_symmetry_order
_atom_site_calc_flag
_atom_site_refinement_flags_posn
_atom_site_refinement_flags_adp
_atom_site_refinement_flags_occupancy
_atom_site_disorder_assembly
_atom_site_disorder_group
Ni1 Ni 0.26510(5) 0.20864(4) 0.78440(3) 0.01328(13) Uani 1 1 d . . . . .
Ni3 Ni 0.48225(5) 0.08736(4) 0.56890(3) 0.01369(13) Uani 1 1 d . . . . .
Ni2 Ni 0.01530(6) 0.42939(4) 0.92543(3) 0.01754(14) Uani 1 1 d . . . . .
Co1 Co 0.20011(6) 0.36346(5) 0.67828(4) 0.01733(15) Uani 1 1 d . . . . .
Cl1 Cl 0.09415(11) 0.64517(8) 0.50692(7) 0.0212(2) Uani 1 1 d . . . . .
Cl2 Cl -0.18016(16) 0.96026(11) 0.84892(9) 0.0409(4) Uani 1 1 d . . . . .
O2 O 0.3332(3) 0.2815(2) 0.72057(19) 0.0170(7) Uani 1 1 d . . . . .
O7 O 0.2075(3) 0.2689(2) 0.59966(19) 0.0170(7) Uani 1 1 d . . . . .
H7A H 0.205496 0.219568 0.619763 0.026 Uiso 1 1 d R U . . .
H7B H 0.273236 0.258778 0.570093 0.026 Uiso 1 1 d R U . . .
O3 O 0.1325(3) 0.2825(2) 0.7643(2) 0.0174(7) Uani 1 1 d . . . . .
O13 O 0.4277(3) 0.1862(2) 0.51831(19) 0.0157(7) Uani 1 1 d . . . . .
O12 O 0.3114(3) 0.3068(2) 0.4477(2) 0.0201(7) Uani 1 1 d . . . . .
O10 O -0.0015(3) 0.5197(2) 0.8612(2) 0.0195(7) Uani 1 1 d . . . . .
O14 O 0.3280(3) 0.0938(2) 0.6071(2) 0.0192(7) Uani 1 1 d . . . . .
O6 O 0.1947(3) 0.4698(2) 0.7439(2) 0.0206(7) Uani 1 1 d . . . . .
H6A H 0.210180 0.451919 0.785024 0.031 Uiso 1 1 d R U . . .
H6B H 0.125753 0.501140 0.754902 0.031 Uiso 1 1 d R U . . .
O4 O -0.0299(3) 0.3986(2) 0.7220(2) 0.0233(8) Uani 1 1 d . . . . .
O1 O 0.3853(3) 0.3838(2) 0.6169(2) 0.0186(7) Uani 1 1 d . . . . .
O5 O 0.1414(3) 0.4396(3) 0.5973(2) 0.0259(8) Uani 1 1 d . . . . .
H5A H 0.112931 0.492393 0.613896 0.039 Uiso 1 1 d R U . . .
H5B H 0.084645 0.422872 0.586515 0.039 Uiso 1 1 d R U . . .
O15 O 0.1047(3) 0.1285(2) 0.6396(2) 0.0202(7) Uani 1 1 d . . . . .
O9 O 0.1719(3) 0.4197(2) 0.8916(2) 0.0215(8) Uani 1 1 d . . . . .
O8 O 0.3760(3) 0.4393(3) 0.8331(2) 0.0271(8) Uani 1 1 d . . . . .
O19 O 0.0480(4) 0.6131(3) 0.5773(2) 0.0351(10) Uani 1 1 d . . . . .
O18 O 0.2021(4) 0.5852(3) 0.4732(2) 0.0305(9) Uani 1 1 d . . . . .
O11 O 0.0234(3) 0.6430(3) 0.7713(2) 0.0272(9) Uani 1 1 d . . . . .
O17 O 0.1124(4) 0.7311(3) 0.5183(3) 0.0354(10) Uani 1 1 d . . . . .
N1 N 0.4017(4) 0.1398(3) 0.8017(3) 0.0264(10) Uani 1 1 d . . . . .
O16 O 0.0111(4) 0.6520(3) 0.4602(3) 0.0405(11) Uani 1 1 d . . . . .
N6 N 0.5348(4) -0.0152(3) 0.6165(2) 0.0223(9) Uani 1 1 d . . . . .
N5 N 0.6362(4) 0.0840(3) 0.5313(3) 0.0215(9) Uani 1 1 d . . . . .
C44 C -0.0967(4) 0.5685(3) 0.8478(3) 0.0174(9) Uani 1 1 d . . . . .
N2 N 0.1926(4) 0.1364(3) 0.8458(3) 0.0243(10) Uani 1 1 d . . . . .
C16 C -0.0021(4) 0.2050(3) 0.8315(3) 0.0186(10) Uani 1 1 d . . . . .
C7 C 0.4448(4) 0.2734(3) 0.6955(3) 0.0144(9) Uani 1 1 d . . . . .
C20 C -0.0655(4) 0.3355(3) 0.7645(3) 0.0192(10) Uani 1 1 d . . . . .
C6 C 0.5322(4) 0.2128(3) 0.7214(3) 0.0165(9) Uani 1 1 d . . . . .
C18 C -0.2042(4) 0.2572(4) 0.8271(3) 0.0247(11) Uani 1 1 d . . . . .
H18 H -0.281810 0.251585 0.840022 0.030 Uiso 1 1 calc R U . . .
C64 C 0.1600(4) 0.0528(3) 0.6675(3) 0.0156(9) Uani 1 1 d . . . . .
C37 C -0.2230(5) 0.4926(4) 0.9341(3) 0.0242(11) Uani 1 1 d . . . . .
H37 H -0.299813 0.488779 0.954686 0.029 Uiso 1 1 calc R U . . .
C59 C 0.4711(4) -0.0619(4) 0.6551(3) 0.0202(10) Uani 1 1 d . . . . .
H59 H 0.510382 -0.114638 0.673797 0.024 Uiso 1 1 calc R U . . .
C45 C 0.2448(5) 0.3713(4) 0.4087(3) 0.0252(11) Uani 1 1 d . . . . .
H45A H 0.267801 0.355928 0.355952 0.038 Uiso 1 1 calc R U . . .
H45B H 0.258411 0.429424 0.417784 0.038 Uiso 1 1 calc R U . . .
H45C H 0.162543 0.372948 0.425457 0.038 Uiso 1 1 calc R U . . .
C19 C -0.1784(4) 0.3264(4) 0.7847(3) 0.0245(11) Uani 1 1 d . . . . .
H19 H -0.238828 0.368025 0.769342 0.029 Uiso 1 1 calc R U . . .
N4 N -0.1433(4) 0.4406(3) 0.9567(3) 0.0285(11) Uani 1 1 d . . . . .
C38 C -0.2090(4) 0.5583(3) 0.8790(3) 0.0184(10) Uani 1 1 d . . . . .
C51 C 0.4893(4) 0.2270(3) 0.4696(3) 0.0151(9) Uani 1 1 d . . . . .
C21 C 0.0260(4) 0.2733(3) 0.7870(3) 0.0172(9) Uani 1 1 d . . . . .
C22 C -0.1164(5) 0.4608(4) 0.6934(3) 0.0253(11) Uani 1 1 d . . . . .
H22A H -0.151499 0.429347 0.662211 0.038 Uiso 1 1 calc R U . . .
H22B H -0.080499 0.503477 0.664340 0.038 Uiso 1 1 calc R U . . .
H22C H -0.176223 0.491841 0.734222 0.038 Uiso 1 1 calc R U . . .
C66 C 0.2825(4) 0.0363(3) 0.6480(3) 0.0146(9) Uani 1 1 d . . . . .
C29 C 0.2575(5) 0.3689(4) 0.9156(3) 0.0221(11) Uani 1 1 d . . . . .
C42 C -0.0892(5) 0.6387(3) 0.7982(3) 0.0199(10) Uani 1 1 d . . . . .
N3 N 0.0353(4) 0.3401(3) 0.9908(3) 0.0265(10) Uani 1 1 d . . . . .
C4 C 0.6787(4) 0.2696(4) 0.6412(3) 0.0242(11) Uani 1 1 d . . . A 1
H4 H 0.757630 0.269811 0.623701 0.029 Uiso 1 1 calc R U . A 1
C63 C 0.1064(5) -0.0045(3) 0.7094(3) 0.0201(10) Uani 1 1 d . . . . .
H63 H 0.024351 0.007780 0.721804 0.024 Uiso 1 1 calc R U . . .
C17 C -0.1177(5) 0.1966(4) 0.8506(3) 0.0232(11) Uani 1 1 d . . . . .
H17 H -0.135755 0.149323 0.879528 0.028 Uiso 1 1 calc R U . . .
C8 C 0.5049(4) 0.1490(4) 0.7747(3) 0.0239(11) Uani 1 1 d . . . . .
H8 H 0.567410 0.110941 0.791110 0.029 Uiso 1 1 calc R U . . .
C46 C 0.4296(4) 0.2953(3) 0.4300(3) 0.0181(10) Uani 1 1 d . . . . .
C5 C 0.6497(4) 0.2119(4) 0.6933(3) 0.0221(11) Uani 1 1 d . . . . .
H5 H 0.708715 0.170954 0.710655 0.027 Uiso 1 1 calc R U . A 1
C10 C 0.4821(5) 0.0062(4) 0.8725(4) 0.0323(14) Uani 1 1 d . . . . .
H10A H 0.491550 0.045649 0.911024 0.039 Uiso 0.5 1 calc R U P B -1
H10B H 0.555809 -0.011071 0.836127 0.039 Uiso 0.5 1 calc R U P B -1
H10C H 0.553207 0.025484 0.875359 0.039 Uiso 0.5 1 calc R U P C 1
H10D H 0.497718 -0.032949 0.828202 0.039 Uiso 0.5 1 calc R U P C 1
C41 C -0.1850(5) 0.6935(4) 0.7817(3) 0.0276(12) Uani 1 1 d . . . . .
H41 H -0.177146 0.740704 0.749851 0.033 Uiso 1 1 calc R U . . .
C65 C -0.0181(4) 0.1440(4) 0.6467(3) 0.0229(11) Uani 1 1 d . . . . .
H65A H -0.046043 0.198039 0.621827 0.034 Uiso 1 1 calc R U . . .
H65B H -0.055539 0.150710 0.698795 0.034 Uiso 1 1 calc R U . . .
H65C H -0.036687 0.094028 0.624188 0.034 Uiso 1 1 calc R U . . .
C28 C 0.2440(5) 0.3074(4) 0.9714(3) 0.0263(12) Uani 1 1 d . . . . .
C49 C 0.6689(5) 0.2608(4) 0.4041(3) 0.0223(10) Uani 1 1 d . . . . .
H49 H 0.750754 0.250088 0.395887 0.027 Uiso 1 1 calc R U . . .
C3 C 0.5923(4) 0.3285(3) 0.6135(3) 0.0190(10) Uani 1 1 d . . . . .
H3 H 0.613092 0.367530 0.576487 0.023 Uiso 1 1 calc R U . A 1
C60 C 0.3485(4) -0.0422(3) 0.6724(3) 0.0171(9) Uani 1 1 d . . . . .
C2 C 0.4775(4) 0.3298(3) 0.6399(3) 0.0170(9) Uani 1 1 d . . . . .
C57 C 0.7202(5) -0.1223(4) 0.6341(3) 0.0239(11) Uani 1 1 d . . . . .
H57C H 0.715185 -0.123929 0.687865 0.029 Uiso 0.5 1 calc R U P D 1
H57D H 0.676299 -0.163825 0.621010 0.029 Uiso 0.5 1 calc R U P D 1
H57A H 0.709203 -0.181711 0.624473 0.029 Uiso 0.5 1 calc R U P E -1
H57B H 0.684629 -0.105015 0.686190 0.029 Uiso 0.5 1 calc R U P E -1
O20 O -0.0789(5) 0.9689(4) 0.8739(4) 0.0656(18) Uani 1 1 d . . . . .
C50 C 0.6114(4) 0.2101(3) 0.4545(3) 0.0169(9) Uani 1 1 d . . . . .
O21 O -0.2345(5) 0.8989(4) 0.8896(4) 0.0667(18) Uani 1 1 d . . . . .
C62 C 0.1723(5) -0.0811(4) 0.7342(3) 0.0233(11) Uani 1 1 d . . . . .
H62 H 0.134944 -0.120441 0.763444 0.028 Uiso 1 1 calc R U . . .
C27 C 0.3425(6) 0.2575(4) 0.9945(3) 0.0320(13) Uani 1 1 d . . . . .
H27 H 0.333195 0.215619 1.031283 0.038 Uiso 1 1 calc R U . . .
C15 C 0.0837(5) 0.1394(4) 0.8586(3) 0.0226(11) Uani 1 1 d . . . . .
H15 H 0.057555 0.095145 0.888093 0.027 Uiso 1 1 calc R U . . .
C40 C -0.2958(5) 0.6804(4) 0.8117(3) 0.0337(14) Uani 1 1 d . . . . .
H40 H -0.362414 0.717109 0.798549 0.040 Uiso 1 1 calc R U . . .
C30 C 0.1322(5) 0.2958(4) 1.0052(3) 0.0278(12) Uani 1 1 d . . . . .
H30 H 0.128621 0.252115 1.041034 0.033 Uiso 1 1 calc R U . . .
C39 C -0.3069(5) 0.6143(4) 0.8600(3) 0.0282(12) Uani 1 1 d . . . . .
H39 H -0.381665 0.606262 0.880816 0.034 Uiso 1 1 calc R U . . .
C24 C 0.3721(5) 0.3777(4) 0.8860(3) 0.0240(11) Uani 1 1 d . . . . .
C61 C 0.2905(5) -0.0991(3) 0.7160(3) 0.0212(10) Uani 1 1 d . . . . .
H61 H 0.334357 -0.150937 0.733077 0.025 Uiso 1 1 calc R U . . .
C52 C 0.6775(5) 0.1386(3) 0.4879(3) 0.0235(11) Uani 1 1 d . . . . .
H52 H 0.759145 0.130730 0.477028 0.028 Uiso 1 1 calc R U . . .
C54 C 0.8407(5) -0.0086(4) 0.5328(3) 0.0273(12) Uani 1 1 d . . . . .
H54A H 0.841104 -0.001801 0.479738 0.033 Uiso 0.5 1 calc R U P F -1
H54B H 0.885996 0.031033 0.547341 0.033 Uiso 0.5 1 calc R U P F -1
H54C H 0.848687 0.050701 0.545920 0.033 Uiso 0.5 1 calc R U P G 1
H54D H 0.880574 -0.022461 0.480879 0.033 Uiso 0.5 1 calc R U P G 1
C25 C 0.4659(6) 0.3285(4) 0.9103(4) 0.0338(14) Uani 1 1 d . . . . .
H25 H 0.541308 0.335519 0.889676 0.041 Uiso 1 1 calc R U . . .
C48 C 0.6095(5) 0.3250(4) 0.3668(3) 0.0264(12) Uani 1 1 d . . . . .
H48 H 0.649904 0.358214 0.332445 0.032 Uiso 1 1 calc R U . . .
C47 C 0.4875(5) 0.3420(4) 0.3794(3) 0.0259(11) Uani 1 1 d . . . . .
H47 H 0.445782 0.385724 0.352684 0.031 Uiso 1 1 calc R U . . .
C35 C -0.2902(6) 0.3763(4) 1.0467(3) 0.0328(13) Uani 1 1 d . . . . .
H35C H -0.351293 0.397674 1.018291 0.039 Uiso 0.5 1 calc R U P H 1
H35D H -0.295810 0.423074 1.083731 0.039 Uiso 0.5 1 calc R U P H 1
H35A H -0.348786 0.432616 1.059410 0.039 Uiso 0.5 1 calc R U P I -1
H35B H -0.306748 0.345711 1.005087 0.039 Uiso 0.5 1 calc R U P I -1
C1 C 0.4108(5) 0.4500(4) 0.5663(3) 0.0277(12) Uani 1 1 d . . . . .
H1A H 0.338710 0.485531 0.555294 0.042 Uiso 1 1 calc R U . . .
H1B H 0.461226 0.421462 0.520833 0.042 Uiso 1 1 calc R U . . .
H1C H 0.449910 0.488148 0.588229 0.042 Uiso 1 1 calc R U . . .
C13 C 0.2340(5) 0.0026(4) 0.9261(3) 0.0258(11) Uani 1 1 d . . . . .
H13A H 0.220251 -0.035837 0.888417 0.031 Uiso 0.5 1 calc R U P J -1
H13B H 0.161448 0.021877 0.963273 0.031 Uiso 0.5 1 calc R U P J -1
H13C H 0.211845 0.042066 0.970632 0.031 Uiso 0.5 1 calc R U P K 1
H13D H 0.166004 -0.019218 0.919946 0.031 Uiso 0.5 1 calc R U P K 1
C26 C 0.4508(6) 0.2678(4) 0.9653(4) 0.0370(15) Uani 1 1 d . . . . .
H26 H 0.515732 0.233922 0.982179 0.044 Uiso 1 1 calc R U . . .
C23 C 0.4871(5) 0.4527(4) 0.7986(4) 0.0334(13) Uani 1 1 d . . . . .
H23A H 0.477543 0.498541 0.762467 0.050 Uiso 1 1 calc R U . . .
H23B H 0.535376 0.397492 0.773922 0.050 Uiso 1 1 calc R U . . .
H23C H 0.524361 0.471199 0.835927 0.050 Uiso 1 1 calc R U . . .
C32 C -0.0807(7) 0.2534(4) 1.0828(4) 0.0386(15) Uani 1 1 d . . . . .
H32A H -0.020138 0.197624 1.073981 0.046 Uiso 0.5 1 calc R U P L -1
H32B H -0.066516 0.286249 1.123964 0.046 Uiso 0.5 1 calc R U P L -1
H32C H -0.026252 0.245107 1.116790 0.046 Uiso 0.5 1 calc R U P M 1
H32D H -0.057747 0.202859 1.046775 0.046 Uiso 0.5 1 calc R U P M 1
C43 C 0.0411(6) 0.7176(4) 0.7283(3) 0.0349(14) Uani 1 1 d . . . . .
H43A H 0.020437 0.711781 0.680566 0.052 Uiso 1 1 calc R U . . .
H43B H 0.122525 0.719991 0.720728 0.052 Uiso 1 1 calc R U . . .
H43C H -0.007591 0.771969 0.754199 0.052 Uiso 1 1 calc R U . . .
C53B C 0.7162(9) 0.0196(7) 0.5759(6) 0.0174(19) Uani 0.5 1 d . . P N -1
H53B H 0.713617 0.047653 0.624531 0.021 Uiso 0.5 1 calc R U P N -1
C55B C 0.8990(10) -0.1039(9) 0.5452(8) 0.031(3) Uani 0.5 1 d . . P N -1
H55A H 0.885353 -0.144160 0.508871 0.038 Uiso 0.5 1 calc R U P N -1
H55B H 0.983436 -0.110608 0.539193 0.038 Uiso 0.5 1 calc R U P N -1
C58A C 0.6586(7) -0.0263(7) 0.6155(6) 0.0136(18) Uani 0.5 1 d . . P N 1
H58A H 0.668562 0.017423 0.651258 0.016 Uiso 0.5 1 calc R U P N 1
C53A C 0.7092(9) -0.0046(7) 0.5388(6) 0.019(2) Uani 0.5 1 d . . P N 1
H53A H 0.699219 -0.047575 0.502446 0.023 Uiso 0.5 1 calc R U P N 1
C58B C 0.6598(9) -0.0584(7) 0.5863(6) 0.017(2) Uani 0.5 1 d . . P N -1
H58B H 0.667246 -0.087827 0.537410 0.021 Uiso 0.5 1 calc R U P N -1
C55A C 0.9051(10) -0.0784(8) 0.5827(7) 0.023(2) Uani 0.5 1 d . . P N 1
H55C H 0.987561 -0.099090 0.558591 0.027 Uiso 0.5 1 calc R U P N 1
H55D H 0.901404 -0.049635 0.630638 0.027 Uiso 0.5 1 calc R U P N 1
C56B C 0.8491(13) -0.1264(11) 0.6215(8) 0.033(3) Uani 0.5 1 d . . P N -1
H56A H 0.862328 -0.084897 0.657057 0.039 Uiso 0.5 1 calc R U P N -1
H56B H 0.890323 -0.186561 0.631274 0.039 Uiso 0.5 1 calc R U P N -1
C56A C 0.8506(11) -0.1568(9) 0.5952(9) 0.024(3) Uani 0.5 1 d . . P N 1
H56C H 0.891555 -0.199317 0.626384 0.029 Uiso 0.5 1 calc R U P N 1
H56D H 0.855976 -0.187110 0.547659 0.029 Uiso 0.5 1 calc R U P N 1
C36A C -0.1763(9) 0.3615(7) 0.9964(7) 0.022(2) Uani 0.5 1 d . . P O 1
H36A H -0.165245 0.310948 0.960904 0.027 Uiso 0.5 1 calc R U P O 1
C36B C -0.1586(10) 0.3913(7) 1.0289(6) 0.020(2) Uani 0.5 1 d . . P O -1
H36B H -0.146716 0.427040 1.069807 0.023 Uiso 0.5 1 calc R U P O -1
C31B C -0.0658(9) 0.3074(8) 1.0146(7) 0.019(2) Uani 0.5 1 d . . P O -1
H31B H -0.078044 0.273803 0.972551 0.023 Uiso 0.5 1 calc R U P O -1
C34B C -0.2834(13) 0.3146(10) 1.1166(8) 0.037(3) Uani 0.5 1 d . . P O -1
H34A H -0.274008 0.350131 1.157811 0.045 Uiso 0.5 1 calc R U P O -1
H34B H -0.358128 0.297717 1.131625 0.045 Uiso 0.5 1 calc R U P O -1
C34A C -0.3122(13) 0.2950(9) 1.0857(9) 0.037(3) Uani 0.5 1 d . . P O 1
H34C H -0.388947 0.308480 1.119200 0.044 Uiso 0.5 1 calc R U P O 1
H34D H -0.309716 0.247762 1.049845 0.044 Uiso 0.5 1 calc R U P O 1
C33B C -0.1884(16) 0.2321(11) 1.1052(10) 0.034(4) Uani 0.5 1 d . . P O -1
H33A H -0.189921 0.200223 1.151545 0.040 Uiso 0.5 1 calc R U P O -1
H33B H -0.200307 0.192974 1.067343 0.040 Uiso 0.5 1 calc R U P O -1
C31A C -0.0872(10) 0.3420(8) 1.0445(7) 0.020(2) Uani 0.5 1 d . . P O 1
H31A H -0.104598 0.390895 1.082459 0.024 Uiso 0.5 1 calc R U P O 1
C33A C -0.2181(17) 0.2666(13) 1.1284(11) 0.038(4) Uani 0.5 1 d . . P O 1
H33C H -0.226150 0.209934 1.150784 0.046 Uiso 0.5 1 calc R U P O 1
H33D H -0.231732 0.310644 1.169132 0.046 Uiso 0.5 1 calc R U P O 1
C9B C 0.3810(9) 0.0523(7) 0.8346(6) 0.019(2) Uani 0.5 1 d . . P P -1
H9B H 0.370373 0.012145 0.796315 0.023 Uiso 0.5 1 calc R U P P -1
C14A C 0.2722(9) 0.0822(8) 0.8909(7) 0.021(2) Uani 0.5 1 d . . P P -1
H14A H 0.285243 0.120964 0.929388 0.025 Uiso 0.5 1 calc R U P P -1
C14B C 0.2778(8) 0.0527(7) 0.8568(7) 0.0152(18) Uani 0.5 1 d . . P P 1
H14B H 0.300342 0.013047 0.811695 0.018 Uiso 0.5 1 calc R U P P 1
C11B C 0.4431(12) -0.0781(9) 0.9071(8) 0.037(3) Uani 0.5 1 d . . P P -1
H11A H 0.431139 -0.115618 0.868100 0.044 Uiso 0.5 1 calc R U P P -1
H11B H 0.503810 -0.113232 0.930910 0.044 Uiso 0.5 1 calc R U P P -1
C12A C 0.3366(11) -0.0759(9) 0.9328(9) 0.027(3) Uani 0.5 1 d . . P P 1
H12A H 0.313069 -0.111087 0.975201 0.032 Uiso 0.5 1 calc R U P P 1
H12B H 0.357804 -0.114689 0.887872 0.032 Uiso 0.5 1 calc R U P P 1
C11A C 0.4410(12) -0.0419(10) 0.9430(8) 0.032(3) Uani 0.5 1 d . . P P 1
H11C H 0.504030 -0.091810 0.950913 0.039 Uiso 0.5 1 calc R U P P 1
H11D H 0.419294 -0.000650 0.986330 0.039 Uiso 0.5 1 calc R U P P 1
C12B C 0.3324(14) -0.0480(9) 0.9628(8) 0.032(3) Uani 0.5 1 d . . P P -1
H12C H 0.344420 -0.009202 1.000886 0.038 Uiso 0.5 1 calc R U P P -1
H12D H 0.309980 -0.099929 0.987201 0.038 Uiso 0.5 1 calc R U P P -1
C9A C 0.3808(9) 0.0867(8) 0.8702(6) 0.0183(19) Uani 0.5 1 d . . P P 1
H9A H 0.360358 0.124808 0.916073 0.022 Uiso 0.5 1 calc R U P P 1
O22A O -0.2673(11) 1.0412(9) 0.8923(9) 0.070(4) Uani 0.5 1 d . . P Q 1
O22B O -0.2486(8) 1.0373(7) 0.8394(7) 0.039(2) Uani 0.5 1 d . . P Q -1
O23B O -0.1226(9) 0.9143(7) 0.7766(5) 0.039(2) Uani 0.5 1 d . . P Q -1
O23A O -0.208(2) 0.988(2) 0.7785(9) 0.144(10) Uani 0.5 1 d . . P Q 1

loop_
_atom_site_aniso_label
_atom_site_aniso_U_11
_atom_site_aniso_U_22
_atom_site_aniso_U_33
_atom_site_aniso_U_23
_atom_site_aniso_U_13
_atom_site_aniso_U_12
Ni1 0.0114(3) 0.0151(3) 0.0137(3) 0.0019(2) -0.0038(2) -0.0029(2)
Ni3 0.0130(3) 0.0130(3) 0.0144(3) 0.0003(2) -0.0010(2) -0.0033(2)
Ni2 0.0216(3) 0.0153(3) 0.0149(3) 0.0011(2) -0.0041(2) -0.0025(2)
Co1 0.0162(3) 0.0166(3) 0.0190(3) 0.0017(2) -0.0048(3) -0.0027(3)
Cl1 0.0188(6) 0.0227(6) 0.0233(6) 0.0029(5) -0.0058(5) -0.0063(5)
Cl2 0.0520(10) 0.0360(8) 0.0381(9) 0.0073(7) -0.0038(7) -0.0221(7)
O2 0.0108(15) 0.0190(17) 0.0190(17) 0.0045(13) -0.0019(13) -0.0002(13)
O7 0.0178(17) 0.0154(16) 0.0164(16) 0.0004(13) 0.0001(13) -0.0039(13)
O3 0.0113(15) 0.0179(17) 0.0231(18) 0.0012(14) -0.0034(13) -0.0035(13)
O13 0.0133(16) 0.0128(15) 0.0189(17) 0.0021(13) 0.0016(13) -0.0032(13)
O12 0.0167(17) 0.0211(18) 0.0226(18) 0.0075(14) -0.0059(14) -0.0032(14)
O10 0.0153(17) 0.0222(18) 0.0202(18) 0.0024(14) -0.0005(13) -0.0057(14)
O14 0.0168(17) 0.0182(17) 0.0223(18) 0.0032(14) -0.0002(14) -0.0070(14)
O6 0.0183(17) 0.0208(18) 0.0199(18) 0.0009(14) -0.0033(14) 0.0004(14)
O4 0.0156(17) 0.0235(19) 0.030(2) 0.0040(15) -0.0097(15) 0.0017(14)
O1 0.0188(17) 0.0181(17) 0.0216(18) 0.0089(14) -0.0082(14) -0.0066(14)
O5 0.031(2) 0.0188(18) 0.029(2) 0.0022(15) -0.0101(17) -0.0035(16)
O15 0.0129(16) 0.0200(18) 0.0258(19) 0.0036(14) 0.0008(14) -0.0041(14)
O9 0.0219(18) 0.0220(18) 0.0187(18) 0.0042(14) -0.0073(14) 0.0014(15)
O8 0.0206(19) 0.031(2) 0.031(2) 0.0003(17) -0.0107(16) -0.0054(16)
O19 0.035(2) 0.029(2) 0.032(2) 0.0074(18) 0.0027(18) 0.0031(18)
O18 0.026(2) 0.026(2) 0.036(2) 0.0006(17) -0.0019(17) -0.0043(17)
O11 0.0229(19) 0.035(2) 0.029(2) 0.0147(17) -0.0119(16) -0.0116(17)
O17 0.033(2) 0.023(2) 0.051(3) 0.0011(19) -0.012(2) -0.0068(18)
N1 0.018(2) 0.034(3) 0.025(2) 0.017(2) -0.0037(18) -0.0032(19)
O16 0.033(2) 0.053(3) 0.041(3) -0.003(2) -0.017(2) -0.012(2)
N6 0.016(2) 0.027(2) 0.023(2) 0.0060(18) -0.0031(17) -0.0032(18)
N5 0.014(2) 0.019(2) 0.030(2) 0.0054(18) -0.0021(17) -0.0046(17)
C44 0.019(2) 0.016(2) 0.016(2) -0.0041(18) -0.0021(18) -0.0027(18)
N2 0.021(2) 0.021(2) 0.034(3) 0.0114(19) -0.0096(19) -0.0089(18)
C16 0.016(2) 0.025(3) 0.016(2) -0.0032(19) -0.0026(18) -0.0054(19)
C7 0.014(2) 0.016(2) 0.015(2) -0.0010(17) -0.0066(17) -0.0033(17)
C20 0.016(2) 0.022(2) 0.018(2) -0.0073(19) -0.0019(18) -0.0024(19)
C6 0.011(2) 0.024(2) 0.015(2) 0.0033(18) -0.0043(17) -0.0042(18)
C18 0.009(2) 0.040(3) 0.025(3) -0.008(2) -0.0001(19) -0.007(2)
C64 0.017(2) 0.016(2) 0.016(2) -0.0001(17) -0.0056(18) -0.0074(18)
C37 0.020(3) 0.024(3) 0.026(3) -0.005(2) 0.005(2) -0.008(2)
C59 0.016(2) 0.024(3) 0.021(2) 0.008(2) -0.0059(19) -0.0044(19)
C45 0.022(3) 0.025(3) 0.029(3) 0.009(2) -0.011(2) -0.003(2)
C19 0.013(2) 0.033(3) 0.028(3) -0.006(2) -0.008(2) -0.003(2)
N4 0.030(3) 0.021(2) 0.026(2) 0.0067(19) 0.007(2) -0.0006(19)
C38 0.017(2) 0.021(2) 0.015(2) -0.0032(18) -0.0005(18) -0.0046(19)
C51 0.019(2) 0.017(2) 0.011(2) -0.0015(17) -0.0020(17) -0.0088(18)
C21 0.013(2) 0.022(2) 0.017(2) -0.0021(18) -0.0053(18) -0.0017(18)
C22 0.019(3) 0.027(3) 0.028(3) -0.001(2) -0.011(2) 0.004(2)
C66 0.016(2) 0.015(2) 0.014(2) 0.0015(17) -0.0033(17) -0.0059(17)
C29 0.025(3) 0.022(3) 0.017(2) -0.0044(19) -0.011(2) 0.004(2)
C42 0.023(3) 0.020(2) 0.018(2) 0.0002(19) -0.0035(19) -0.005(2)
N3 0.035(3) 0.029(2) 0.024(2) 0.0095(19) -0.014(2) -0.016(2)
C4 0.013(2) 0.038(3) 0.022(3) -0.007(2) -0.0020(19) -0.007(2)
C63 0.020(2) 0.025(3) 0.019(2) 0.001(2) -0.0024(19) -0.014(2)
C17 0.020(3) 0.032(3) 0.020(2) -0.001(2) -0.002(2) -0.012(2)
C8 0.012(2) 0.032(3) 0.027(3) 0.011(2) -0.007(2) -0.001(2)
C46 0.018(2) 0.021(2) 0.017(2) -0.0003(18) -0.0027(18) -0.0077(19)
C5 0.011(2) 0.032(3) 0.021(2) -0.003(2) -0.0024(18) -0.001(2)
C10 0.021(3) 0.034(3) 0.038(3) 0.018(3) -0.006(2) 0.000(2)
C41 0.028(3) 0.030(3) 0.021(3) 0.007(2) -0.008(2) 0.003(2)
C65 0.015(2) 0.029(3) 0.026(3) -0.002(2) -0.004(2) -0.006(2)
C28 0.035(3) 0.019(3) 0.025(3) -0.005(2) -0.013(2) 0.000(2)
C49 0.020(3) 0.028(3) 0.018(2) 0.001(2) -0.0012(19) -0.008(2)
C3 0.019(2) 0.022(2) 0.016(2) -0.0035(19) -0.0001(18) -0.0073(19)
C60 0.022(2) 0.014(2) 0.014(2) -0.0005(17) -0.0004(18) -0.0038(18)
C2 0.015(2) 0.021(2) 0.019(2) 0.0017(18) -0.0078(18) -0.0087(19)
C57 0.019(2) 0.027(3) 0.026(3) 0.008(2) -0.007(2) -0.006(2)
O20 0.038(3) 0.065(4) 0.094(5) 0.035(4) -0.010(3) -0.016(3)
C50 0.022(2) 0.015(2) 0.017(2) -0.0003(18) -0.0056(19) -0.0097(19)
O21 0.058(4) 0.044(3) 0.092(5) 0.015(3) 0.007(3) -0.018(3)
C62 0.024(3) 0.020(2) 0.027(3) 0.002(2) -0.002(2) -0.012(2)
C27 0.047(4) 0.021(3) 0.029(3) -0.004(2) -0.018(3) -0.001(3)
C15 0.019(2) 0.024(3) 0.028(3) 0.004(2) -0.007(2) -0.009(2)
C40 0.021(3) 0.041(4) 0.033(3) 0.006(3) -0.007(2) 0.005(2)
C30 0.044(3) 0.016(2) 0.028(3) 0.008(2) -0.017(3) -0.009(2)
C39 0.016(2) 0.038(3) 0.028(3) 0.002(2) -0.002(2) -0.001(2)
C24 0.027(3) 0.021(3) 0.023(3) -0.010(2) -0.009(2) 0.000(2)
C61 0.027(3) 0.018(2) 0.020(2) 0.0046(19) -0.006(2) -0.006(2)
C52 0.018(2) 0.019(2) 0.029(3) 0.001(2) 0.000(2) 0.000(2)
C54 0.014(2) 0.027(3) 0.038(3) 0.002(2) 0.001(2) -0.005(2)
C25 0.031(3) 0.032(3) 0.038(3) -0.008(3) -0.017(3) 0.004(3)
C48 0.026(3) 0.032(3) 0.022(3) 0.010(2) 0.001(2) -0.013(2)
C47 0.030(3) 0.025(3) 0.025(3) 0.011(2) -0.007(2) -0.011(2)
C35 0.038(3) 0.033(3) 0.028(3) 0.005(2) 0.003(3) -0.016(3)
C1 0.037(3) 0.021(3) 0.029(3) 0.011(2) -0.007(2) -0.016(2)
C13 0.027(3) 0.026(3) 0.027(3) 0.007(2) -0.006(2) -0.012(2)
C26 0.032(3) 0.034(3) 0.044(4) -0.003(3) -0.023(3) 0.007(3)
C23 0.022(3) 0.037(3) 0.040(3) -0.003(3) -0.006(2) -0.005(2)
C32 0.058(4) 0.032(3) 0.032(3) 0.013(3) -0.017(3) -0.018(3)
C43 0.046(4) 0.043(4) 0.025(3) 0.019(3) -0.011(3) -0.025(3)
C53B 0.020(5) 0.023(5) 0.008(4) 0.002(4) -0.003(4) -0.005(4)
C55B 0.016(5) 0.032(7) 0.037(7) 0.010(6) 0.004(5) 0.003(5)
C58A 0.002(4) 0.016(5) 0.020(5) 0.001(4) -0.003(4) 0.003(3)
C53A 0.021(5) 0.020(5) 0.017(5) 0.000(4) -0.006(4) -0.005(4)
C58B 0.018(5) 0.015(5) 0.016(5) -0.006(4) -0.003(4) -0.001(4)
C55A 0.023(6) 0.021(5) 0.025(6) -0.001(5) -0.009(5) -0.006(4)
C56B 0.030(7) 0.030(8) 0.029(8) 0.000(6) 0.000(6) 0.007(6)
C56A 0.012(5) 0.018(7) 0.040(8) 0.006(5) -0.002(5) 0.000(5)
C36A 0.025(5) 0.019(5) 0.027(6) -0.005(4) -0.014(5) -0.008(4)
C36B 0.029(6) 0.017(5) 0.013(5) 0.009(4) -0.003(4) -0.007(4)
C31B 0.017(5) 0.019(5) 0.023(6) 0.004(5) -0.011(4) -0.004(4)
C34B 0.033(7) 0.051(9) 0.035(8) 0.023(7) -0.007(6) -0.024(7)
C34A 0.042(8) 0.035(7) 0.047(8) 0.016(6) -0.025(7) -0.022(6)
C33B 0.035(9) 0.028(9) 0.044(10) 0.021(7) -0.012(7) -0.019(7)
C31A 0.025(6) 0.022(6) 0.016(5) -0.005(5) -0.006(4) -0.009(5)
C33A 0.038(10) 0.035(10) 0.044(11) 0.019(8) -0.004(8) -0.019(9)
C9B 0.018(5) 0.017(5) 0.023(5) 0.003(4) -0.003(4) -0.005(4)
C14A 0.018(5) 0.023(6) 0.020(5) -0.003(5) -0.007(4) 0.001(4)
C14B 0.016(5) 0.009(4) 0.021(5) -0.002(4) -0.005(4) -0.002(4)
C11B 0.043(8) 0.030(7) 0.033(7) 0.015(6) -0.008(6) 0.002(6)
C12A 0.022(6) 0.018(6) 0.043(8) 0.012(6) -0.008(6) -0.010(5)
C11A 0.037(7) 0.035(7) 0.031(7) 0.018(6) -0.012(6) -0.017(6)
C12B 0.051(9) 0.018(7) 0.026(7) -0.002(5) -0.009(6) -0.004(6)
C9A 0.017(5) 0.025(5) 0.016(5) 0.003(4) -0.009(4) -0.006(4)
O22A 0.041(7) 0.068(9) 0.093(11) -0.031(8) 0.016(7) -0.023(6)
O22B 0.021(5) 0.032(5) 0.068(7) 0.022(5) -0.014(5) -0.015(4)
O23B 0.040(5) 0.044(6) 0.033(5) -0.005(4) 0.008(4) -0.021(4)
O23A 0.142(19) 0.27(3) 0.049(10) 0.013(14) -0.027(11) -0.10(2)

loop_
_atom_type_symbol
_atom_type_description
_atom_type_scat_dispersion_real
_atom_type_scat_dispersion_imag
_atom_type_scat_source
C C 0.0033 0.0016 'International Tables Vol C Tables 4.2.6.8 and 6.1.1.4'
H H 0.0000 0.0000 'International Tables Vol C Tables 4.2.6.8 and 6.1.1.4'
Cl Cl 0.1484 0.1585 'International Tables Vol C Tables 4.2.6.8 and 6.1.1.4'
Co Co 0.3494 0.9721 'International Tables Vol C Tables 4.2.6.8 and 6.1.1.4'
N N 0.0061 0.0033 'International Tables Vol C Tables 4.2.6.8 and 6.1.1.4'
Ni Ni 0.3393 1.1124 'International Tables Vol C Tables 4.2.6.8 and 6.1.1.4'
O O 0.0106 0.0060 'International Tables Vol C Tables 4.2.6.8 and 6.1.1.4'

loop_
_geom_angle_atom_site_label_1
_geom_angle_atom_site_label_2
_geom_angle_atom_site_label_3
_geom_angle
_geom_angle_site_symmetry_1
_geom_angle_site_symmetry_3
_geom_angle_publ_flag
O2 Ni1 O3 81.25(15) . . ?
N1 Ni1 O2 95.45(18) . . ?
N1 Ni1 O3 176.64(19) . . ?
N2 Ni1 O2 177.68(18) . . ?
N2 Ni1 O3 96.85(18) . . ?
N2 Ni1 N1 86.5(2) . . ?
O13 Ni3 N6 177.20(19) . . ?
O14 Ni3 O13 84.81(15) . . ?
O14 Ni3 N6 94.46(18) . . ?
O14 Ni3 N5 178.52(18) . . ?
N5 Ni3 O13 94.22(17) . . ?
N5 Ni3 N6 86.56(19) . . ?
O10 Ni2 O9 84.21(16) . . ?
O10 Ni2 N4 94.20(18) . . ?
O10 Ni2 N3 178.36(19) . . ?
O9 Ni2 N4 178.22(19) . . ?
N3 Ni2 O9 94.65(19) . . ?
N3 Ni2 N4 87.0(2) . . ?
O2 Co1 O3 68.47(13) . . ?
O2 Co1 O1 69.22(12) . . ?
O7 Co1 O2 92.07(14) . . ?
O7 Co1 O3 90.38(14) . . ?
O7 Co1 O1 90.38(13) . . ?
O3 Co1 O1 137.68(12) . . ?
O6 Co1 O2 93.17(14) . . ?
O6 Co1 O7 171.58(14) . . ?
O6 Co1 O3 97.68(14) . . ?
O6 Co1 O1 85.32(14) . . ?
O5 Co1 O2 151.49(15) . . ?
O5 Co1 O7 78.44(15) . . ?
O5 Co1 O3 137.45(15) . . ?
O5 Co1 O6 93.88(15) . . ?
O5 Co1 O1 83.88(14) . . ?
O18 Cl1 O19 109.8(2) . . ?
O17 Cl1 O19 108.7(3) . . ?
O17 Cl1 O18 110.2(3) . . ?
O17 Cl1 O16 108.8(3) . . ?
O16 Cl1 O19 109.1(3) . . ?
O16 Cl1 O18 110.2(3) . . ?
O20 Cl2 O22A 98.3(6) . . ?
O20 Cl2 O23B 98.5(5) . . ?
O20 Cl2 O23A 125.2(9) . . ?
O21 Cl2 O20 112.0(4) . . ?
O21 Cl2 O22A 93.2(6) . . ?
O21 Cl2 O23B 105.0(5) . . ?
O21 Cl2 O23A 120.4(9) . . ?
O22B Cl2 O20 113.0(5) . . ?
O22B Cl2 O21 116.2(5) . . ?
O22B Cl2 O22A 38.0(7) . . ?
O22B Cl2 O23B 110.3(7) . . ?
O22B Cl2 O23A 56.3(12) . . ?
O23B Cl2 O22A 148.2(8) . . ?
O23A Cl2 O22A 93.7(13) . . ?
O23A Cl2 O23B 54.7(11) . . ?
Ni1 O2 Co1 106.52(16) . . ?
C7 O2 Ni1 126.9(3) . . ?
C7 O2 Co1 125.4(3) . . ?
Co1 O7 H7A 109.8 . . ?
Co1 O7 H7B 109.8 . . ?
H7A O7 H7B 104.2 . . ?
Ni1 O3 Co1 103.04(15) . . ?
C21 O3 Ni1 126.0(3) . . ?
C21 O3 Co1 129.7(3) . . ?
C51 O13 Ni3 127.0(3) . . ?
C46 O12 C45 116.9(4) . . ?
C44 O10 Ni2 127.9(3) . . ?
C66 O14 Ni3 127.9(3) . . ?
Co1 O6 H6A 109.4 . . ?
Co1 O6 H6B 109.5 . . ?
H6A O6 H6B 104.4 . . ?
C20 O4 C22 117.1(4) . . ?
C2 O1 Co1 114.2(3) . . ?
C2 O1 C1 116.7(4) . . ?
C1 O1 Co1 128.6(3) . . ?
Co1 O5 H5A 109.4 . . ?
Co1 O5 H5B 109.3 . . ?
H5A O5 H5B 104.5 . . ?
C64 O15 C65 117.7(4) . . ?
C29 O9 Ni2 127.6(4) . . ?
C24 O8 C23 117.8(4) . . ?
C42 O11 C43 117.0(4) . . ?
C8 N1 Ni1 126.8(4) . . ?
C8 N1 C9B 121.3(6) . . ?
C8 N1 C9A 119.7(5) . . ?
C9B N1 Ni1 109.7(5) . . ?
C9A N1 Ni1 111.2(5) . . ?
C9A N1 C9B 32.3(5) . . ?
C59 N6 Ni3 126.2(4) . . ?
C59 N6 C58A 123.6(5) . . ?
C59 N6 C58B 118.1(6) . . ?
C58A N6 Ni3 109.2(5) . . ?
C58A N6 C58B 28.7(5) . . ?
C58B N6 Ni3 112.8(5) . . ?
C52 N5 Ni3 127.5(4) . . ?
C52 N5 C53B 120.2(5) . . ?
C52 N5 C53A 119.9(6) . . ?
C53B N5 Ni3 110.5(4) . . ?
C53A N5 Ni3 110.5(5) . . ?
C53A N5 C53B 30.8(5) . . ?
O10 C44 C38 124.9(5) . . ?
O10 C44 C42 118.3(5) . . ?
C38 C44 C42 116.8(5) . . ?
C15 N2 Ni1 125.5(4) . . ?
C15 N2 C14A 121.9(6) . . ?
C15 N2 C14B 120.3(6) . . ?
C14A N2 Ni1 111.8(5) . . ?
C14B N2 Ni1 110.6(5) . . ?
C14B N2 C14A 29.6(5) . . ?
C21 C16 C17 120.5(5) . . ?
C21 C16 C15 122.8(5) . . ?
C17 C16 C15 116.7(5) . . ?
O2 C7 C6 124.0(4) . . ?
O2 C7 C2 117.4(4) . . ?
C2 C7 C6 118.6(4) . . ?
O4 C20 C19 126.0(5) . . ?
O4 C20 C21 113.8(4) . . ?
C19 C20 C21 120.1(5) . . ?
C7 C6 C8 121.4(4) . . ?
C7 C6 C5 119.8(5) . . ?
C5 C6 C8 118.8(5) . . ?
C19 C18 H18 119.8 . . ?
C17 C18 H18 119.8 . . ?
C17 C18 C19 120.4(5) . . ?
O15 C64 C66 113.5(4) . . ?
O15 C64 C63 125.2(5) . . ?
C63 C64 C66 121.3(5) . . ?
N4 C37 H37 117.0 . . ?
N4 C37 C38 126.1(5) . . ?
C38 C37 H37 117.0 . . ?
N6 C59 H59 116.8 . . ?
N6 C59 C60 126.4(5) . . ?
C60 C59 H59 116.8 . . ?
O12 C45 H45A 109.5 . . ?
O12 C45 H45B 109.5 . . ?
O12 C45 H45C 109.5 . . ?
H45A C45 H45B 109.5 . . ?
H45A C45 H45C 109.5 . . ?
H45B C45 H45C 109.5 . . ?
C20 C19 C18 120.9(5) . . ?
C20 C19 H19 119.6 . . ?
C18 C19 H19 119.6 . . ?
C37 N4 Ni2 127.3(4) . . ?
C37 N4 C36A 115.5(6) . . ?
C37 N4 C36B 124.9(6) . . ?
C36A N4 Ni2 114.7(5) . . ?
C36A N4 C36B 32.4(5) . . ?
C36B N4 Ni2 106.1(5) . . ?
C44 C38 C37 119.4(5) . . ?
C39 C38 C44 120.4(5) . . ?
C39 C38 C37 120.1(5) . . ?
O13 C51 C46 118.3(4) . . ?
O13 C51 C50 124.7(4) . . ?
C50 C51 C46 117.0(4) . . ?
O3 C21 C16 123.6(4) . . ?
O3 C21 C20 118.2(5) . . ?
C16 C21 C20 118.2(5) . . ?
O4 C22 H22A 109.5 . . ?
O4 C22 H22B 109.5 . . ?
O4 C22 H22C 109.5 . . ?
H22A C22 H22B 109.5 . . ?
H22A C22 H22C 109.5 . . ?
H22B C22 H22C 109.5 . . ?
O14 C66 C64 117.9(4) . . ?
O14 C66 C60 124.0(4) . . ?
C64 C66 C60 118.0(4) . . ?
O9 C29 C28 124.2(5) . . ?
O9 C29 C24 118.3(5) . . ?
C28 C29 C24 117.5(5) . . ?
O11 C42 C44 112.1(4) . . ?
C41 C42 O11 125.8(5) . . ?
C41 C42 C44 122.1(5) . . ?
C30 N3 Ni2 127.1(4) . . ?
C30 N3 C31B 118.5(6) . . ?
C30 N3 C31A 122.1(6) . . ?
C31B N3 Ni2 113.0(5) . . ?
C31B N3 C31A 27.4(5) . . ?
C31A N3 Ni2 109.0(5) . . ?
C5 C4 H4 119.8 . . ?
C5 C4 C3 120.3(5) . . ?
C3 C4 H4 119.8 . . ?
C64 C63 H63 119.9 . . ?
C64 C63 C62 120.2(5) . . ?
C62 C63 H63 119.9 . . ?
C16 C17 H17 120.1 . . ?
C18 C17 C16 119.9(5) . . ?
C18 C17 H17 120.1 . . ?
N1 C8 C6 124.9(5) . . ?
N1 C8 H8 117.6 . . ?
C6 C8 H8 117.6 . . ?
O12 C46 C51 113.0(4) . . ?
C47 C46 O12 125.2(5) . . ?
C47 C46 C51 121.8(5) . . ?
C6 C5 H5 119.8 . . ?
C4 C5 C6 120.3(5) . . ?
C4 C5 H5 119.8 . . ?
H10A C10 H10B 109.0 . . ?
H10A C10 H10C 53.5 . . ?
H10A C10 H10D 162.4 . . ?
H10B C10 H10C 55.5 . . ?
H10B C10 H10D 53.4 . . ?
H10C C10 H10D 108.8 . . ?
C9B C10 H10A 111.0 . . ?
C9B C10 H10B 111.0 . . ?
C9B C10 H10C 128.4 . . ?
C9B C10 H10D 79.3 . . ?
C9B C10 C11B 104.0(8) . . ?
C11B C10 H10A 111.0 . . ?
C11B C10 H10B 111.0 . . ?
C11B C10 H10C 127.6 . . ?
C11B C10 H10D 78.9 . . ?
C11A C10 H10A 79.1 . . ?
C11A C10 H10B 128.1 . . ?
C11A C10 H10C 110.8 . . ?
C11A C10 H10D 110.8 . . ?
C11A C10 C9B 113.2(7) . . ?
C11A C10 C11B 32.1(7) . . ?
C9A C10 H10A 79.2 . . ?
C9A C10 H10B 127.0 . . ?
C9A C10 H10C 110.8 . . ?
C9A C10 H10D 110.8 . . ?
C9A C10 C9B 31.9(5) . . ?
C9A C10 C11B 114.1(7) . . ?
C9A C10 C11A 104.9(8) . . ?
C42 C41 H41 119.9 . . ?
C42 C41 C40 120.1(5) . . ?
C40 C41 H41 119.9 . . ?
O15 C65 H65A 109.5 . . ?
O15 C65 H65B 109.5 . . ?
O15 C65 H65C 109.5 . . ?
H65A C65 H65B 109.5 . . ?
H65A C65 H65C 109.5 . . ?
H65B C65 H65C 109.5 . . ?
C29 C28 C30 121.2(5) . . ?
C27 C28 C29 119.4(6) . . ?
C27 C28 C30 119.4(6) . . ?
C50 C49 H49 119.3 . . ?
C48 C49 H49 119.3 . . ?
C48 C49 C50 121.3(5) . . ?
C4 C3 H3 119.9 . . ?
C2 C3 C4 120.1(5) . . ?
C2 C3 H3 119.9 . . ?
C59 C60 C66 120.6(4) . . ?
C61 C60 C59 120.2(5) . . ?
C61 C60 C66 119.1(5) . . ?
O1 C2 C7 113.5(4) . . ?
O1 C2 C3 125.6(5) . . ?
C3 C2 C7 120.8(5) . . ?
H57C C57 H57D 107.3 . . ?
H57C C57 H57A 99.8 . . ?
H57C C57 H57B 24.7 . . ?
H57D C57 H57A 26.1 . . ?
H57D C57 H57B 104.0 . . ?
H57A C57 H57B 107.8 . . ?
C58A C57 H57C 108.2 . . ?
C58A C57 H57D 108.2 . . ?
C58A C57 H57A 133.4 . . ?
C58A C57 H57B 86.7 . . ?
C58B C57 H57C 133.0 . . ?
C58B C57 H57D 86.7 . . ?
C58B C57 H57A 109.0 . . ?
C58B C57 H57B 109.0 . . ?
C58B C57 C58A 27.7(5) . . ?
C58B C57 C56B 112.7(8) . . ?
C58B C57 C56A 109.3(7) . . ?
C56B C57 H57C 90.7 . . ?
C56B C57 H57D 132.3 . . ?
C56B C57 H57A 109.0 . . ?
C56B C57 H57B 109.0 . . ?
C56B C57 C58A 107.1(8) . . ?
C56B C57 C56A 25.3(6) . . ?
C56A C57 H57C 108.2 . . ?
C56A C57 H57D 108.2 . . ?
C56A C57 H57A 87.7 . . ?
C56A C57 H57B 130.6 . . ?
C56A C57 C58A 116.4(7) . . ?
C51 C50 C52 120.2(4) . . ?
C49 C50 C51 120.3(5) . . ?
C49 C50 C52 119.4(5) . . ?
C63 C62 H62 120.1 . . ?
C61 C62 C63 119.9(5) . . ?
C61 C62 H62 120.1 . . ?
C28 C27 H27 119.2 . . ?
C26 C27 C28 121.7(6) . . ?
C26 C27 H27 119.2 . . ?
N2 C15 C16 125.0(5) . . ?
N2 C15 H15 117.5 . . ?
C16 C15 H15 117.5 . . ?
C41 C40 H40 120.2 . . ?
C39 C40 C41 119.6(5) . . ?
C39 C40 H40 120.2 . . ?
N3 C30 C28 125.1(5) . . ?
N3 C30 H30 117.5 . . ?
C28 C30 H30 117.5 . . ?
C38 C39 H39 119.5 . . ?
C40 C39 C38 121.0(5) . . ?
C40 C39 H39 119.5 . . ?
O8 C24 C29 113.0(5) . . ?
O8 C24 C25 125.5(6) . . ?
C25 C24 C29 121.5(6) . . ?
C60 C61 H61 119.3 . . ?
C62 C61 C60 121.4(5) . . ?
C62 C61 H61 119.3 . . ?
N5 C52 C50 125.7(5) . . ?
N5 C52 H52 117.1 . . ?
C50 C52 H52 117.1 . . ?
H54A C54 H54B 107.8 . . ?
H54A C54 H54C 99.8 . . ?
H54A C54 H54D 30.2 . . ?
H54B C54 H54C 28.7 . . ?
H54B C54 H54D 100.2 . . ?
H54C C54 H54D 107.4 . . ?
C53B C54 H54A 109.0 . . ?
C53B C54 H54B 109.0 . . ?
C53B C54 H54C 86.6 . . ?
C53B C54 H54D 137.3 . . ?
C53B C54 C53A 30.7(5) . . ?
C53B C54 C55A 104.6(7) . . ?
C55B C54 H54A 109.0 . . ?
C55B C54 H54B 109.0 . . ?
C55B C54 H54C 136.2 . . ?
C55B C54 H54D 84.8 . . ?
C55B C54 C53B 112.9(7) . . ?
C55B C54 C53A 106.9(7) . . ?
C55B C54 C55A 30.8(6) . . ?
C53A C54 H54A 83.9 . . ?
C53A C54 H54B 135.6 . . ?
C53A C54 H54C 108.4 . . ?
C53A C54 H54D 108.4 . . ?
C53A C54 C55A 115.6(7) . . ?
C55A C54 H54A 137.0 . . ?
C55A C54 H54B 85.2 . . ?
C55A C54 H54C 108.4 . . ?
C55A C54 H54D 108.4 . . ?
C24 C25 H25 119.9 . . ?
C24 C25 C26 120.2(6) . . ?
C26 C25 H25 119.9 . . ?
C49 C48 H48 120.2 . . ?
C49 C48 C47 119.7(5) . . ?
C47 C48 H48 120.2 . . ?
C46 C47 C48 119.9(5) . . ?
C46 C47 H47 120.0 . . ?
C48 C47 H47 120.0 . . ?
H35C C35 H35D 107.7 . . ?
H35C C35 H35A 57.5 . . ?
H35C C35 H35B 52.1 . . ?
H35D C35 H35A 50.5 . . ?
H35D C35 H35B 159.8 . . ?
H35A C35 H35B 109.5 . . ?
C36A C35 H35C 108.9 . . ?
C36A C35 H35D 108.9 . . ?
C36A C35 H35A 127.9 . . ?
C36A C35 H35B 80.5 . . ?
C36A C35 C36B 31.4(5) . . ?
C36A C35 C34B 110.7(8) . . ?
C36A C35 C34A 113.6(9) . . ?
C36B C35 H35C 126.9 . . ?
C36B C35 H35D 78.4 . . ?
C36B C35 H35A 111.8 . . ?
C36B C35 H35B 111.8 . . ?
C34B C35 H35C 133.0 . . ?
C34B C35 H35D 82.3 . . ?
C34B C35 H35A 111.8 . . ?
C34B C35 H35B 111.8 . . ?
C34B C35 C36B 100.0(7) . . ?
C34A C35 H35C 108.9 . . ?
C34A C35 H35D 108.9 . . ?
C34A C35 H35A 118.4 . . ?
C34A C35 H35B 82.2 . . ?
C34A C35 C36B 118.9(8) . . ?
C34A C35 C34B 30.4(7) . . ?
O1 C1 H1A 109.5 . . ?
O1 C1 H1B 109.5 . . ?
O1 C1 H1C 109.5 . . ?
H1A C1 H1B 109.5 . . ?
H1A C1 H1C 109.5 . . ?
H1B C1 H1C 109.5 . . ?
H13A C13 H13B 108.6 . . ?
H13A C13 H13C 155.2 . . ?
H13A C13 H13D 46.6 . . ?
H13B C13 H13C 46.7 . . ?
H13B C13 H13D 62.0 . . ?
H13C C13 H13D 108.7 . . ?
C14A C13 H13A 110.3 . . ?
C14A C13 H13B 110.3 . . ?
C14A C13 H13C 82.2 . . ?
C14A C13 H13D 127.0 . . ?
C14A C13 C14B 28.8(5) . . ?
C14A C13 C12A 113.3(7) . . ?
C14A C13 C12B 107.1(8) . . ?
C14B C13 H13A 82.1 . . ?
C14B C13 H13B 127.5 . . ?
C14B C13 H13C 110.5 . . ?
C14B C13 H13D 110.5 . . ?
C12A C13 H13A 84.8 . . ?
C12A C13 H13B 125.8 . . ?
C12A C13 H13C 110.5 . . ?
C12A C13 H13D 110.5 . . ?
C12A C13 C14B 106.0(7) . . ?
C12B C13 H13A 110.3 . . ?
C12B C13 H13B 110.3 . . ?
C12B C13 H13C 84.8 . . ?
C12B C13 H13D 125.2 . . ?
C12B C13 C14B 113.4(8) . . ?
C12B C13 C12A 26.0(6) . . ?
C27 C26 C25 119.8(6) . . ?
C27 C26 H26 120.1 . . ?
C25 C26 H26 120.1 . . ?
O8 C23 H23A 109.5 . . ?
O8 C23 H23B 109.5 . . ?
O8 C23 H23C 109.5 . . ?
H23A C23 H23B 109.5 . . ?
H23A C23 H23C 109.5 . . ?
H23B C23 H23C 109.5 . . ?
H32A C32 H32B 107.3 . . ?
H32A C32 H32C 65.6 . . ?
H32A C32 H32D 43.8 . . ?
H32B C32 H32C 41.8 . . ?
H32B C32 H32D 150.9 . . ?
H32C C32 H32D 109.4 . . ?
C31B C32 H32A 108.1 . . ?
C31B C32 H32B 108.1 . . ?
C31B C32 H32C 122.4 . . ?
C31B C32 H32D 83.6 . . ?
C31B C32 C31A 28.0(5) . . ?
C31B C32 C33A 114.6(9) . . ?
C33B C32 H32A 108.1 . . ?
C33B C32 H32B 108.1 . . ?
C33B C32 H32C 119.5 . . ?
C33B C32 H32D 88.6 . . ?
C33B C32 C31B 116.7(10) . . ?
C33B C32 C31A 113.9(9) . . ?
C33B C32 C33A 23.2(8) . . ?
C31A C32 H32A 130.4 . . ?
C31A C32 H32B 83.8 . . ?
C31A C32 H32C 111.6 . . ?
C31A C32 H32D 111.6 . . ?
C31A C32 C33A 101.0(9) . . ?
C33A C32 H32A 127.0 . . ?
C33A C32 H32B 88.1 . . ?
C33A C32 H32C 111.6 . . ?
C33A C32 H32D 111.6 . . ?
O11 C43 H43A 109.5 . . ?
O11 C43 H43B 109.5 . . ?
O11 C43 H43C 109.5 . . ?
H43A C43 H43B 109.5 . . ?
H43A C43 H43C 109.5 . . ?
H43B C43 H43C 109.5 . . ?
N5 C53B H53B 110.5 . . ?
C54 C53B N5 111.7(7) . . ?
C54 C53B H53B 110.5 . . ?
C58A C53B N5 109.7(8) . . ?
C58A C53B C54 128.1(9) . . ?
C58A C53B H53B 82.0 . . ?
C58A C53B C58B 28.8(6) . . ?
C53A C53B N5 67.8(10) . . ?
C53A C53B C54 77.2(11) . . ?
C53A C53B H53B 171.8 . . ?
C53A C53B C58A 91.0(14) . . ?
C53A C53B C58B 62.9(11) . . ?
C58B C53B N5 102.3(8) . . ?
C58B C53B C54 111.1(8) . . ?
C58B C53B H53B 110.5 . . ?
C54 C55B H55A 110.0 . . ?
C54 C55B H55B 110.0 . . ?
H55A C55B H55B 108.4 . . ?
C55A C55B C54 79.0(13) . . ?
C55A C55B H55A 166.5 . . ?
C55A C55B H55B 76.6 . . ?
C55A C55B C56B 56.7(13) . . ?
C55A C55B C56A 83.0(15) . . ?
C56B C55B C54 108.4(10) . . ?
C56B C55B H55A 110.0 . . ?
C56B C55B H55B 110.0 . . ?
C56A C55B C54 124.3(10) . . ?
C56A C55B H55A 83.5 . . ?
C56A C55B H55B 116.2 . . ?
C56A C55B C56B 26.9(7) . . ?
N6 C58A C57 113.5(7) . . ?
N6 C58A H58A 109.3 . . ?
N6 C58A C53A 104.5(8) . . ?
C57 C58A H58A 109.3 . . ?
C53B C58A N6 120.8(9) . . ?
C53B C58A C57 119.5(8) . . ?
C53B C58A H58A 76.6 . . ?
C53B C58A C53A 33.0(6) . . ?
C53A C58A C57 110.8(8) . . ?
C53A C58A H58A 109.3 . . ?
C58B C58A N6 78.2(12) . . ?
C58B C58A C57 69.6(12) . . ?
C58B C58A C53B 96.6(15) . . ?
C58B C58A H58A 171.7 . . ?
C58B C58A C53A 64.5(13) . . ?
N5 C53A C54 115.2(7) . . ?
N5 C53A C58A 102.1(8) . . ?
N5 C53A H53A 110.1 . . ?
C54 C53A H53A 110.1 . . ?
C53B C53A N5 81.4(11) . . ?
C53B C53A C54 72.2(11) . . ?
C53B C53A C58A 56.1(11) . . ?
C53B C53A H53A 164.6 . . ?
C53B C53A C58B 84.7(13) . . ?
C58A C53A C54 109.0(8) . . ?
C58A C53A H53A 110.1 . . ?
C58B C53A N5 116.5(9) . . ?
C58B C53A C54 118.4(9) . . ?
C58B C53A C58A 29.3(6) . . ?
C58B C53A H53A 80.9 . . ?
N6 C58B C53B 102.9(8) . . ?
N6 C58B H58B 109.5 . . ?
C57 C58B N6 116.6(8) . . ?
C57 C58B C53B 108.6(8) . . ?
C57 C58B H58B 109.5 . . ?
C53B C58B H58B 109.5 . . ?
C58A C58B N6 73.0(11) . . ?
C58A C58B C57 82.7(12) . . ?
C58A C58B C53B 54.6(12) . . ?
C58A C58B C53A 86.2(14) . . ?
C58A C58B H58B 163.3 . . ?
C53A C58B N6 110.2(8) . . ?
C53A C58B C57 125.7(9) . . ?
C53A C58B C53B 32.4(6) . . ?
C53A C58B H58B 77.4 . . ?
C54 C55A H55C 109.4 . . ?
C54 C55A H55D 109.4 . . ?
C55B C55A C54 70.2(12) . . ?
C55B C55A H55C 79.5 . . ?
C55B C55A H55D 171.7 . . ?
C55B C55A C56B 89.6(15) . . ?
C55B C55A C56A 64.0(13) . . ?
H55C C55A H55D 108.0 . . ?
C56B C55A C54 118.7(11) . . ?
C56B C55A H55C 123.2 . . ?
C56B C55A H55D 83.4 . . ?
C56B C55A C56A 26.3(7) . . ?
C56A C55A C54 111.2(9) . . ?
C56A C55A H55C 109.4 . . ?
C56A C55A H55D 109.4 . . ?
C57 C56B H56A 108.9 . . ?
C57 C56B H56B 108.9 . . ?
C55B C56B C57 113.3(12) . . ?
C55B C56B H56A 108.9 . . ?
C55B C56B H56B 108.9 . . ?
C55A C56B C57 128.5(13) . . ?
C55A C56B C55B 33.6(8) . . ?
C55A C56B H56A 75.4 . . ?
C55A C56B H56B 118.5 . . ?
H56A C56B H56B 107.7 . . ?
C56A C56B C57 81(2) . . ?
C56A C56B C55B 66(2) . . ?
C56A C56B C55A 99(2) . . ?
C56A C56B H56A 169.6 . . ?
C56A C56B H56B 67.2 . . ?
C57 C56A H56C 110.0 . . ?
C57 C56A H56D 110.0 . . ?
C55B C56A C57 117.9(10) . . ?
C55B C56A C55A 33.0(7) . . ?
C55B C56A H56C 126.2 . . ?
C55B C56A H56D 77.3 . . ?
C55A C56A C57 108.4(10) . . ?
C55A C56A H56C 110.0 . . ?
C55A C56A H56D 110.0 . . ?
C56B C56A C57 73(2) . . ?
C56B C56A C55B 87(2) . . ?
C56B C56A C55A 54.9(19) . . ?
C56B C56A H56C 84.5 . . ?
C56B C56A H56D 163.7 . . ?
H56C C56A H56D 108.4 . . ?
N4 C36A H36A 110.8 . . ?
C35 C36A N4 117.7(8) . . ?
C35 C36A H36A 110.8 . . ?
C35 C36A C31B 123.8(10) . . ?
C35 C36A C31A 106.1(9) . . ?
C36B C36A N4 74.9(10) . . ?
C36B C36A C35 84.8(12) . . ?
C36B C36A H36A 155.9 . . ?
C36B C36A C31B 72.9(11) . . ?
C36B C36A C31A 45.6(10) . . ?
C31B C36A N4 105.3(8) . . ?
C31B C36A H36A 83.1 . . ?
C31B C36A C31A 28.4(5) . . ?
C31A C36A N4 99.8(8) . . ?
C31A C36A H36A 110.8 . . ?
N4 C36B C35 107.7(7) . . ?
N4 C36B H36B 110.0 . . ?
C35 C36B H36B 110.0 . . ?
C36A C36B N4 72.7(10) . . ?
C36A C36B C35 63.8(11) . . ?
C36A C36B H36B 173.8 . . ?
C36A C36B C31B 74.1(11) . . ?
C36A C36B C31A 100.7(14) . . ?
C31B C36B N4 104.9(8) . . ?
C31B C36B C35 114.1(8) . . ?
C31B C36B H36B 110.0 . . ?
C31A C36B N4 122.3(10) . . ?
C31A C36B C35 120.4(10) . . ?
C31A C36B H36B 82.7 . . ?
C31A C36B C31B 28.1(7) . . ?
N3 C31B C32 121.6(8) . . ?
N3 C31B C36A 116.4(8) . . ?
N3 C31B C36B 101.7(9) . . ?
N3 C31B H31B 108.5 . . ?
C32 C31B H31B 108.5 . . ?
C36A C31B C32 115.5(9) . . ?
C36A C31B H31B 75.7 . . ?
C36B C31B C32 107.3(9) . . ?
C36B C31B C36A 33.0(6) . . ?
C36B C31B H31B 108.5 . . ?
C31A C31B N3 90.3(14) . . ?
C31A C31B C32 77.7(14) . . ?
C31A C31B C36A 76.2(14) . . ?
C31A C31B C36B 44.4(12) . . ?
C31A C31B H31B 151.0 . . ?
C35 C34B H34A 108.3 . . ?
C35 C34B H34B 108.3 . . ?
H34A C34B H34B 107.4 . . ?
C34A C34B C35 67.5(13) . . ?
C34A C34B H34A 161.8 . . ?
C34A C34B H34B 59.9 . . ?
C34A C34B C33B 88.9(19) . . ?
C34A C34B C33A 109(2) . . ?
C33B C34B C35 115.9(12) . . ?
C33B C34B H34A 108.3 . . ?
C33B C34B H34B 108.3 . . ?
C33A C34B C35 131.2(15) . . ?
C33A C34B H34A 87.2 . . ?
C33A C34B H34B 110.4 . . ?
C33A C34B C33B 22.0(15) . . ?
C35 C34A H34C 110.5 . . ?
C35 C34A H34D 110.5 . . ?
C35 C34A C33B 110.9(11) . . ?
C34B C34A C35 82.1(15) . . ?
C34B C34A H34C 91.0 . . ?
C34B C34A H34D 149.8 . . ?
C34B C34A C33B 62.1(16) . . ?
C34B C34A C33A 39.7(15) . . ?
H34C C34A H34D 108.7 . . ?
C33B C34A H34C 125.7 . . ?
C33B C34A H34D 87.8 . . ?
C33A C34A C35 106.3(12) . . ?
C33A C34A H34C 110.5 . . ?
C33A C34A H34D 110.5 . . ?
C33A C34A C33B 23.4(8) . . ?
C32 C33B C34B 110.0(12) . . ?
C32 C33B C34A 122.5(12) . . ?
C32 C33B H33A 109.7 . . ?
C32 C33B H33B 109.7 . . ?
C34B C33B C34A 29.1(8) . . ?
C34B C33B H33A 109.7 . . ?
C34B C33B H33B 109.7 . . ?
C34A C33B H33A 120.5 . . ?
C34A C33B H33B 80.6 . . ?
H33A C33B H33B 108.2 . . ?
C33A C33B C32 102(3) . . ?
C33A C33B C34B 34(3) . . ?
C33A C33B C34A 62(3) . . ?
C33A C33B H33A 82.4 . . ?
C33A C33B H33B 140.2 . . ?
N3 C31A H31A 109.2 . . ?
C32 C31A N3 109.3(8) . . ?
C32 C31A H31A 109.2 . . ?
C36A C31A N3 105.9(8) . . ?
C36A C31A C32 113.8(9) . . ?
C36A C31A H31A 109.2 . . ?
C36B C31A N3 112.3(10) . . ?
C36B C31A C32 133.3(11) . . ?
C36B C31A C36A 33.7(8) . . ?
C36B C31A H31A 76.1 . . ?
C31B C31A N3 62.3(12) . . ?
C31B C31A C32 74.3(13) . . ?
C31B C31A C36A 75.4(13) . . ?
C31B C31A C36B 107.4(16) . . ?
C31B C31A H31A 171.4 . . ?
C32 C33A H33C 107.9 . . ?
C32 C33A H33D 107.9 . . ?
C34B C33A C32 122.2(16) . . ?
C34B C33A C34A 31.2(13) . . ?
C34B C33A H33C 125.7 . . ?
C34B C33A H33D 77.6 . . ?
C34A C33A C32 117.7(13) . . ?
C34A C33A H33C 107.9 . . ?
C34A C33A H33D 107.9 . . ?
C33B C33A C32 55(2) . . ?
C33B C33A C34B 124(4) . . ?
C33B C33A C34A 95(3) . . ?
C33B C33A H33C 69.2 . . ?
C33B C33A H33D 156.8 . . ?
H33C C33A H33D 107.2 . . ?
N1 C9B C10 110.8(7) . . ?
N1 C9B H9B 111.1 . . ?
C10 C9B H9B 111.1 . . ?
C14A C9B N1 102.6(8) . . ?
C14A C9B C10 110.0(9) . . ?
C14A C9B H9B 111.1 . . ?
C14B C9B N1 113.9(9) . . ?
C14B C9B C10 125.4(9) . . ?
C14B C9B H9B 80.1 . . ?
C14B C9B C14A 31.0(6) . . ?
C9A C9B N1 72.5(10) . . ?
C9A C9B C10 73.0(11) . . ?
C9A C9B H9B 172.3 . . ?
C9A C9B C14A 61.3(11) . . ?
C9A C9B C14B 92.3(13) . . ?
N2 C14A C13 115.6(8) . . ?
N2 C14A H14A 109.8 . . ?
C13 C14A H14A 109.8 . . ?
C9B C14A N2 101.6(8) . . ?
C9B C14A C13 109.8(9) . . ?
C9B C14A H14A 109.8 . . ?
C14B C14A N2 74.8(11) . . ?
C14B C14A C13 78.8(13) . . ?
C14B C14A C9B 55.9(12) . . ?
C14B C14A H14A 165.7 . . ?
C14B C14A C9A 90.6(14) . . ?
C9A C14A N2 113.7(9) . . ?
C9A C14A C13 124.2(9) . . ?
C9A C14A C9B 34.7(6) . . ?
C9A C14A H14A 75.1 . . ?
N2 C14B C13 113.3(7) . . ?
N2 C14B H14B 110.8 . . ?
N2 C14B C9A 102.6(7) . . ?
C13 C14B H14B 110.8 . . ?
C9B C14B N2 115.8(9) . . ?
C9B C14B C13 122.7(9) . . ?
C9B C14B H14B 76.9 . . ?
C9B C14B C9A 33.9(7) . . ?
C14A C14B N2 75.6(11) . . ?
C14A C14B C13 72.4(12) . . ?
C14A C14B C9B 93.1(14) . . ?
C14A C14B H14B 169.7 . . ?
C14A C14B C9A 59.2(12) . . ?
C9A C14B C13 108.2(8) . . ?
C9A C14B H14B 110.8 . . ?
C10 C11B H11A 109.9 . . ?
C10 C11B H11B 109.9 . . ?
H11A C11B H11B 108.3 . . ?
C12A C11B C10 121.1(11) . . ?
C12A C11B H11A 82.4 . . ?
C12A C11B H11B 120.3 . . ?
C12A C11B C12B 27.6(8) . . ?
C11A C11B C10 72.1(14) . . ?
C11A C11B H11A 170.4 . . ?
C11A C11B H11B 79.1 . . ?
C11A C11B C12A 88.6(17) . . ?
C11A C11B C12B 61.0(14) . . ?
C12B C11B C10 108.7(11) . . ?
C12B C11B H11A 109.9 . . ?
C12B C11B H11B 109.9 . . ?
C13 C12A H12A 109.6 . . ?
C13 C12A H12B 109.6 . . ?
C11B C12A C13 124.8(11) . . ?
C11B C12A H12A 121.2 . . ?
C11B C12A H12B 74.9 . . ?
C11B C12A C11A 34.7(9) . . ?
H12A C12A H12B 108.1 . . ?
C11A C12A C13 110.3(10) . . ?
C11A C12A H12A 109.6 . . ?
C11A C12A H12B 109.6 . . ?
C12B C12A C13 76.5(18) . . ?
C12B C12A C11B 94(2) . . ?
C12B C12A H12A 77.0 . . ?
C12B C12A H12B 169.3 . . ?
C12B C12A C11A 59.7(19) . . ?
C10 C11A H11C 110.1 . . ?
C10 C11A H11D 110.1 . . ?
C11B C11A C10 75.8(14) . . ?
C11B C11A C12A 56.7(14) . . ?
C11B C11A H11C 79.5 . . ?
C11B C11A H11D 166.7 . . ?
C11B C11A C12B 83.8(16) . . ?
C12A C11A C10 108.2(10) . . ?
C12A C11A H11C 110.1 . . ?
C12A C11A H11D 110.1 . . ?
H11C C11A H11D 108.4 . . ?
C12B C11A C10 121.3(11) . . ?
C12B C11A C12A 27.1(7) . . ?
C12B C11A H11C 119.5 . . ?
C12B C11A H11D 83.0 . . ?
C13 C12B H12C 109.4 . . ?
C13 C12B H12D 109.4 . . ?
C11B C12B C13 110.9(11) . . ?
C11B C12B H12C 109.4 . . ?
C11B C12B H12D 109.4 . . ?
C12A C12B C13 77.5(19) . . ?
C12A C12B C11B 58.0(18) . . ?
C12A C12B C11A 93(2) . . ?
C12A C12B H12C 167.5 . . ?
C12A C12B H12D 78.3 . . ?
C11A C12B C13 123.5(12) . . ?
C11A C12B C11B 35.1(9) . . ?
C11A C12B H12C 74.3 . . ?
C11A C12B H12D 123.1 . . ?
H12C C12B H12D 108.0 . . ?
N1 C9A C10 112.9(7) . . ?
N1 C9A C14B 99.9(7) . . ?
N1 C9A H9A 111.7 . . ?
C10 C9A H9A 111.7 . . ?
C9B C9A N1 75.2(10) . . ?
C9B C9A C10 75.2(11) . . ?
C9B C9A C14A 84.0(12) . . ?
C9B C9A C14B 53.8(10) . . ?
C9B C9A H9A 165.5 . . ?
C14A C9A N1 113.0(8) . . ?
C14A C9A C10 121.9(9) . . ?
C14A C9A C14B 30.2(6) . . ?
C14A C9A H9A 81.5 . . ?
C14B C9A C10 108.2(8) . . ?
C14B C9A H9A 111.7 . . ?
O22B O22A Cl2 58.0(9) . . ?
O22A O22B Cl2 84.0(12) . . ?
O22A O22B O23A 148.8(18) . . ?
O23A O22B Cl2 66.8(12) . . ?
O23A O23B Cl2 61.3(8) . . ?
O22B O23A Cl2 56.9(8) . . ?
O22B O23A O23B 120.1(15) . . ?
O23B O23A Cl2 64.0(11) . . ?

loop_
_geom_bond_atom_site_label_1
_geom_bond_atom_site_label_2
_geom_bond_distance
_geom_bond_site_symmetry_2
_geom_bond_publ_flag
Ni1 O2 1.844(3) . ?
Ni1 O3 1.852(3) . ?
Ni1 N1 1.841(5) . ?
Ni1 N2 1.839(4) . ?
Ni3 O13 1.858(3) . ?
Ni3 O14 1.846(4) . ?
Ni3 N6 1.863(4) . ?
Ni3 N5 1.849(4) . ?
Ni2 O10 1.839(4) . ?
Ni2 O9 1.851(4) . ?
Ni2 N4 1.865(5) . ?
Ni2 N3 1.846(5) . ?
Co1 O2 2.097(3) . ?
Co1 O7 2.061(3) . ?
Co1 O3 2.179(4) . ?
Co1 O6 2.050(4) . ?
Co1 O1 2.399(4) . ?
Co1 O5 2.048(4) . ?
Cl1 O19 1.449(4) . ?
Cl1 O18 1.448(4) . ?
Cl1 O17 1.432(4) . ?
Cl1 O16 1.444(4) . ?
Cl2 O20 1.433(6) . ?
Cl2 O21 1.415(6) . ?
Cl2 O22A 1.555(13) . ?
Cl2 O22B 1.326(10) . ?
Cl2 O23B 1.489(9) . ?
Cl2 O23A 1.454(18) . ?
O2 C7 1.319(6) . ?
O7 H7A 0.8556 . ?
O7 H7B 0.8557 . ?
O3 C21 1.319(6) . ?
O13 C51 1.313(6) . ?
O12 C45 1.428(6) . ?
O12 C46 1.376(6) . ?
O10 C44 1.297(6) . ?
O14 C66 1.317(6) . ?
O6 H6A 0.8521 . ?
O6 H6B 0.8517 . ?
O4 C20 1.352(6) . ?
O4 C22 1.438(6) . ?
O1 C2 1.376(6) . ?
O1 C1 1.436(6) . ?
O5 H5A 0.8503 . ?
O5 H5B 0.8504 . ?
O15 C64 1.368(6) . ?
O15 C65 1.434(6) . ?
O9 C29 1.306(6) . ?
O8 C24 1.371(7) . ?
O8 C23 1.434(7) . ?
O11 C42 1.377(6) . ?
O11 C43 1.439(7) . ?
N1 C8 1.294(7) . ?
N1 C9B 1.544(11) . ?
N1 C9A 1.523(11) . ?
N6 C59 1.295(7) . ?
N6 C58A 1.470(10) . ?
N6 C58B 1.505(11) . ?
N5 C52 1.285(7) . ?
N5 C53B 1.581(11) . ?
N5 C53A 1.481(11) . ?
C44 C38 1.416(7) . ?
C44 C42 1.432(7) . ?
N2 C15 1.287(7) . ?
N2 C14A 1.511(11) . ?
N2 C14B 1.505(10) . ?
C16 C21 1.404(7) . ?
C16 C17 1.414(7) . ?
C16 C15 1.446(7) . ?
C7 C6 1.408(6) . ?
C7 C2 1.408(7) . ?
C20 C19 1.387(7) . ?
C20 C21 1.425(7) . ?
C6 C8 1.443(7) . ?
C6 C5 1.415(7) . ?
C18 H18 0.9500 . ?
C18 C19 1.387(8) . ?
C18 C17 1.379(8) . ?
C64 C66 1.421(7) . ?
C64 C63 1.373(7) . ?
C37 H37 0.9500 . ?
C37 N4 1.251(7) . ?
C37 C38 1.455(7) . ?
C59 H59 0.9500 . ?
C59 C60 1.419(7) . ?
C45 H45A 0.9800 . ?
C45 H45B 0.9800 . ?
C45 H45C 0.9800 . ?
C19 H19 0.9500 . ?
N4 C36A 1.524(12) . ?
N4 C36B 1.542(10) . ?
C38 C39 1.408(7) . ?
C51 C46 1.429(7) . ?
C51 C50 1.416(7) . ?
C22 H22A 0.9800 . ?
C22 H22B 0.9800 . ?
C22 H22C 0.9800 . ?
C66 C60 1.424(7) . ?
C29 C28 1.417(8) . ?
C29 C24 1.428(8) . ?
C42 C41 1.363(7) . ?
N3 C30 1.296(7) . ?
N3 C31B 1.426(11) . ?
N3 C31A 1.611(13) . ?
C4 H4 0.9500 . ?
C4 C5 1.365(8) . ?
C4 C3 1.404(7) . ?
C63 H63 0.9500 . ?
C63 C62 1.405(8) . ?
C17 H17 0.9500 . ?
C8 H8 0.9500 . ?
C46 C47 1.367(7) . ?
C5 H5 0.9500 . ?
C10 H10A 0.9900 . ?
C10 H10B 0.9900 . ?
C10 H10C 0.9900 . ?
C10 H10D 0.9900 . ?
C10 C9B 1.564(12) . ?
C10 C11B 1.587(15) . ?
C10 C11A 1.558(13) . ?
C10 C9A 1.546(12) . ?
C41 H41 0.9500 . ?
C41 C40 1.410(9) . ?
C65 H65A 0.9800 . ?
C65 H65B 0.9800 . ?
C65 H65C 0.9800 . ?
C28 C27 1.410(8) . ?
C28 C30 1.430(9) . ?
C49 H49 0.9500 . ?
C49 C50 1.404(7) . ?
C49 C48 1.363(8) . ?
C3 H3 0.9500 . ?
C3 C2 1.378(7) . ?
C60 C61 1.410(7) . ?
C57 H57C 0.9900 . ?
C57 H57D 0.9900 . ?
C57 H57A 0.9900 . ?
C57 H57B 0.9900 . ?
C57 C58A 1.579(11) . ?
C57 C58B 1.493(11) . ?
C57 C56B 1.522(17) . ?
C57 C56A 1.572(14) . ?
C50 C52 1.429(7) . ?
C62 H62 0.9500 . ?
C62 C61 1.369(8) . ?
C27 H27 0.9500 . ?
C27 C26 1.364(10) . ?
C15 H15 0.9500 . ?
C40 H40 0.9500 . ?
C40 C39 1.374(9) . ?
C30 H30 0.9500 . ?
C39 H39 0.9500 . ?
C24 C25 1.373(8) . ?
C61 H61 0.9500 . ?
C52 H52 0.9500 . ?
C54 H54A 0.9900 . ?
C54 H54B 0.9900 . ?
C54 H54C 0.9900 . ?
C54 H54D 0.9900 . ?
C54 C53B 1.528(11) . ?
C54 C55B 1.528(13) . ?
C54 C53A 1.565(12) . ?
C54 C55A 1.593(13) . ?
C25 H25 0.9500 . ?
C25 C26 1.401(10) . ?
C48 H48 0.9500 . ?
C48 C47 1.415(8) . ?
C47 H47 0.9500 . ?
C35 H35C 0.9900 . ?
C35 H35D 0.9900 . ?
C35 H35A 0.9900 . ?
C35 H35B 0.9900 . ?
C35 C36A 1.475(13) . ?
C35 C36B 1.637(13) . ?
C35 C34B 1.614(15) . ?
C35 C34A 1.506(14) . ?
C1 H1A 0.9800 . ?
C1 H1B 0.9800 . ?
C1 H1C 0.9800 . ?
C13 H13A 0.9900 . ?
C13 H13B 0.9900 . ?
C13 H13C 0.9900 . ?
C13 H13D 0.9900 . ?
C13 C14A 1.523(13) . ?
C13 C14B 1.568(12) . ?
C13 C12A 1.554(14) . ?
C13 C12B 1.548(16) . ?
C26 H26 0.9500 . ?
C23 H23A 0.9800 . ?
C23 H23B 0.9800 . ?
C23 H23C 0.9800 . ?
C32 H32A 0.9900 . ?
C32 H32B 0.9900 . ?
C32 H32C 0.9900 . ?
C32 H32D 0.9900 . ?
C32 C31B 1.520(12) . ?
C32 C33B 1.406(18) . ?
C32 C31A 1.543(13) . ?
C32 C33A 1.68(2) . ?
C43 H43A 0.9800 . ?
C43 H43B 0.9800 . ?
C43 H43C 0.9800 . ?
C53B H53B 1.0000 . ?
C53B C58A 1.249(14) . ?
C53B C53A 0.819(13) . ?
C53B C58B 1.522(15) . ?
C55B H55A 0.9900 . ?
C55B H55B 0.9900 . ?
C55B C55A 0.831(16) . ?
C55B C56B 1.500(19) . ?
C55B C56A 1.372(18) . ?
C58A H58A 1.0000 . ?
C58A C53A 1.505(15) . ?
C58A C58B 0.739(12) . ?
C53A H53A 1.0000 . ?
C53A C58B 1.361(15) . ?
C58B H58B 1.0000 . ?
C55A H55C 0.9900 . ?
C55A H55D 0.9900 . ?
C55A C56B 1.25(2) . ?
C55A C56A 1.515(17) . ?
C56B H56A 0.9900 . ?
C56B H56B 0.9900 . ?
C56B C56A 0.680(16) . ?
C56A H56C 0.9900 . ?
C56A H56D 0.9900 . ?
C36A H36A 1.0000 . ?
C36A C36B 0.856(14) . ?
C36A C31B 1.509(14) . ?
C36A C31A 1.515(15) . ?
C36B H36B 1.0000 . ?
C36B C31B 1.500(15) . ?
C36B C31A 1.101(15) . ?
C31B H31B 1.0000 . ?
C31B C31A 0.741(13) . ?
C34B H34A 0.9900 . ?
C34B H34B 0.9900 . ?
C34B C34A 0.824(18) . ?
C34B C33B 1.50(2) . ?
C34B C33A 1.01(2) . ?
C34A H34C 0.9900 . ?
C34A H34D 0.9900 . ?
C34A C33B 1.70(2) . ?
C34A C33A 1.50(2) . ?
C33B H33A 0.9900 . ?
C33B H33B 0.9900 . ?
C33B C33A 0.676(19) . ?
C31A H31A 1.0000 . ?
C33A H33C 0.9900 . ?
C33A H33D 0.9900 . ?
C9B H9B 1.0000 . ?
C9B C14A 1.492(15) . ?
C9B C14B 1.237(14) . ?
C9B C9A 0.854(14) . ?
C14A H14A 1.0000 . ?
C14A C14B 0.770(13) . ?
C14A C9A 1.316(15) . ?
C14B H14B 1.0000 . ?
C14B C9A 1.531(14) . ?
C11B H11A 0.9900 . ?
C11B H11B 0.9900 . ?
C11B C12A 1.278(19) . ?
C11B C11A 0.870(18) . ?
C11B C12B 1.50(2) . ?
C12A H12A 0.9900 . ?
C12A H12B 0.9900 . ?
C12A C11A 1.528(18) . ?
C12A C12B 0.698(15) . ?
C11A H11C 0.9900 . ?
C11A H11D 0.9900 . ?
C11A C12B 1.32(2) . ?
C12B H12C 0.9900 . ?
C12B H12D 0.9900 . ?
C9A H9A 1.0000 . ?
O22A O22B 0.962(16) . ?
O22B O23A 1.32(2) . ?
O23B O23A 1.35(3) . ?

loop_
_geom_torsion_atom_site_label_1
_geom_torsion_atom_site_label_2
_geom_torsion_atom_site_label_3
_geom_torsion_atom_site_label_4
_geom_torsion
_geom_torsion_site_symmetry_1
_geom_torsion_site_symmetry_2
_geom_torsion_site_symmetry_3
_geom_torsion_site_symmetry_4
_geom_torsion_publ_flag
Ni1 O2 C7 C6 -8.5(7) . . . . ?
Ni1 O2 C7 C2 172.0(3) . . . . ?
Ni1 O3 C21 C16 0.8(7) . . . . ?
Ni1 O3 C21 C20 -178.4(3) . . . . ?
Ni1 N1 C8 C6 -4.2(9) . . . . ?
Ni1 N1 C9B C10 -162.1(6) . . . . ?
Ni1 N1 C9B C14A -44.7(9) . . . . ?
Ni1 N1 C9B C14B -14.2(12) . . . . ?
Ni1 N1 C9B C9A -98.8(10) . . . . ?
Ni1 N1 C9A C10 160.1(6) . . . . ?
Ni1 N1 C9A C9B 93.6(10) . . . . ?
Ni1 N1 C9A C14A 16.9(12) . . . . ?
Ni1 N1 C9A C14B 45.4(8) . . . . ?
Ni1 N2 C15 C16 -5.4(8) . . . . ?
Ni1 N2 C14A C13 -162.8(6) . . . . ?
Ni1 N2 C14A C9B -44.0(9) . . . . ?
Ni1 N2 C14A C14B -93.5(12) . . . . ?
Ni1 N2 C14A C9A -9.7(13) . . . . ?
Ni1 N2 C14B C13 161.4(6) . . . . ?
Ni1 N2 C14B C9B 11.8(13) . . . . ?
Ni1 N2 C14B C14A 98.2(12) . . . . ?
Ni1 N2 C14B C9A 45.0(9) . . . . ?
Ni3 O13 C51 C46 172.2(3) . . . . ?
Ni3 O13 C51 C50 -9.7(7) . . . . ?
Ni3 O14 C66 C64 -176.3(3) . . . . ?
Ni3 O14 C66 C60 2.2(7) . . . . ?
Ni3 N6 C59 C60 -3.6(8) . . . . ?
Ni3 N6 C58A C57 -164.1(6) . . . . ?
Ni3 N6 C58A C53B -12.0(14) . . . . ?
Ni3 N6 C58A C53A -43.2(9) . . . . ?
Ni3 N6 C58A C58B -102.6(12) . . . . ?
Ni3 N6 C58B C57 161.0(6) . . . . ?
Ni3 N6 C58B C53B 42.3(9) . . . . ?
Ni3 N6 C58B C58A 88.6(12) . . . . ?
Ni3 N6 C58B C53A 9.3(11) . . . . ?
Ni3 N5 C52 C50 -5.6(9) . . . . ?
Ni3 N5 C53B C54 161.1(6) . . . . ?
Ni3 N5 C53B C58A 13.2(11) . . . . ?
Ni3 N5 C53B C53A 96.0(10) . . . . ?
Ni3 N5 C53B C58B 42.3(8) . . . . ?
Ni3 N5 C53A C54 -161.4(6) . . . . ?
Ni3 N5 C53A C53B -95.8(10) . . . . ?
Ni3 N5 C53A C58A -43.4(9) . . . . ?
Ni3 N5 C53A C58B -16.2(12) . . . . ?
Ni2 O10 C44 C38 -3.0(7) . . . . ?
Ni2 O10 C44 C42 176.6(3) . . . . ?
Ni2 O9 C29 C28 3.2(7) . . . . ?
Ni2 O9 C29 C24 -174.3(3) . . . . ?
Ni2 N4 C36A C35 156.9(7) . . . . ?
Ni2 N4 C36A C36B 81.2(11) . . . . ?
Ni2 N4 C36A C31B 14.1(11) . . . . ?
Ni2 N4 C36A C31A 42.7(9) . . . . ?
Ni2 N4 C36B C35 -165.0(5) . . . . ?
Ni2 N4 C36B C36A -110.8(10) . . . . ?
Ni2 N4 C36B C31B -43.1(9) . . . . ?
Ni2 N4 C36B C31A -18.9(15) . . . . ?
Ni2 N3 C30 C28 -1.0(9) . . . . ?
Ni2 N3 C31B C32 -162.7(8) . . . . ?
Ni2 N3 C31B C36A -12.3(13) . . . . ?
Ni2 N3 C31B C36B -43.8(10) . . . . ?
Ni2 N3 C31B C31A -87.0(13) . . . . ?
Ni2 N3 C31A C32 163.1(6) . . . . ?
Ni2 N3 C31A C36A 40.0(9) . . . . ?
Ni2 N3 C31A C36B 4.9(13) . . . . ?
Ni2 N3 C31A C31B 103.6(13) . . . . ?
Co1 O2 C7 C6 -174.9(4) . . . . ?
Co1 O2 C7 C2 5.6(6) . . . . ?
Co1 O3 C21 C16 165.4(4) . . . . ?
Co1 O3 C21 C20 -13.9(6) . . . . ?
Co1 O1 C2 C7 -0.4(5) . . . . ?
Co1 O1 C2 C3 -180.0(4) . . . . ?
Cl2 O22A O22B O23A 20(3) . . . . ?
Cl2 O22B O23A O23B -10.6(15) . . . . ?
Cl2 O23B O23A O22B 9.8(13) . . . . ?
O2 Ni1 O3 Co1 6.64(16) . . . . ?
O2 Ni1 O3 C21 174.5(4) . . . . ?
O2 Ni1 N1 C8 1.0(6) . . . . ?
O2 Ni1 N1 C9B -162.1(6) . . . . ?
O2 Ni1 N1 C9A 163.3(6) . . . . ?
O2 C7 C6 C8 4.8(8) . . . . ?
O2 C7 C6 C5 -177.2(5) . . . . ?
O2 C7 C2 O1 -2.9(6) . . . . ?
O2 C7 C2 C3 176.7(4) . . . . ?
O3 Ni1 O2 Co1 -7.01(16) . . . . ?
O3 Ni1 O2 C7 -175.5(4) . . . . ?
O3 Ni1 N2 C15 6.4(5) . . . . ?
O3 Ni1 N2 C14A -163.7(6) . . . . ?
O3 Ni1 N2 C14B 164.6(6) . . . . ?
O13 Ni3 O14 C66 172.2(4) . . . . ?
O13 Ni3 N5 C52 2.5(5) . . . . ?
O13 Ni3 N5 C53B 166.7(5) . . . . ?
O13 Ni3 N5 C53A -160.4(6) . . . . ?
O13 C51 C46 O12 -2.1(6) . . . . ?
O13 C51 C46 C47 178.7(5) . . . . ?
O13 C51 C50 C49 -176.5(5) . . . . ?
O13 C51 C50 C52 6.5(7) . . . . ?
O12 C46 C47 C48 178.9(5) . . . . ?
O10 Ni2 O9 C29 174.0(4) . . . . ?
O10 Ni2 N4 C37 2.6(6) . . . . ?
O10 Ni2 N4 C36A 163.4(6) . . . . ?
O10 Ni2 N4 C36B -163.2(5) . . . . ?
O10 C44 C38 C37 4.2(8) . . . . ?
O10 C44 C38 C39 -179.2(5) . . . . ?
O10 C44 C42 O11 0.2(7) . . . . ?
O10 C44 C42 C41 -179.4(5) . . . . ?
O14 Ni3 O13 C51 -176.2(4) . . . . ?
O14 Ni3 N6 C59 5.7(5) . . . . ?
O14 Ni3 N6 C58A -163.5(6) . . . . ?
O14 Ni3 N6 C58B 166.0(6) . . . . ?
O14 C66 C60 C59 2.0(8) . . . . ?
O14 C66 C60 C61 -179.9(5) . . . . ?
O4 C20 C19 C18 178.1(5) . . . . ?
O4 C20 C21 O3 -0.7(7) . . . . ?
O4 C20 C21 C16 -180.0(4) . . . . ?
O15 C64 C66 O14 0.4(6) . . . . ?
O15 C64 C66 C60 -178.2(4) . . . . ?
O15 C64 C63 C62 179.0(5) . . . . ?
O9 Ni2 O10 C44 179.0(4) . . . . ?
O9 Ni2 N3 C30 3.8(5) . . . . ?
O9 Ni2 N3 C31B -162.6(7) . . . . ?
O9 Ni2 N3 C31A 168.3(5) . . . . ?
O9 C29 C28 C27 -178.3(5) . . . . ?
O9 C29 C28 C30 1.1(8) . . . . ?
O9 C29 C24 O8 -1.6(7) . . . . ?
O9 C29 C24 C25 178.0(5) . . . . ?
O8 C24 C25 C26 179.5(5) . . . . ?
O11 C42 C41 C40 178.3(5) . . . . ?
N1 Ni1 O2 Co1 173.7(2) . . . . ?
N1 Ni1 O2 C7 5.2(4) . . . . ?
N1 Ni1 N2 C15 -174.2(5) . . . . ?
N1 Ni1 N2 C14A 15.7(6) . . . . ?
N1 Ni1 N2 C14B -16.0(6) . . . . ?
N1 C9B C14A N2 53.4(10) . . . . ?
N1 C9B C14A C13 176.3(7) . . . . ?
N1 C9B C14A C14B 115.9(14) . . . . ?
N1 C9B C14A C9A -61.7(10) . . . . ?
N1 C9B C14B N2 1.6(15) . . . . ?
N1 C9B C14B C13 -144.9(9) . . . . ?
N1 C9B C14B C14A -74.0(15) . . . . ?
N1 C9B C14B C9A -71.8(12) . . . . ?
N1 C9B C9A C10 -119.1(5) . . . . ?
N1 C9B C9A C14A 115.7(7) . . . . ?
N1 C9B C9A C14B 114.4(8) . . . . ?
N6 Ni3 O14 C66 -5.1(4) . . . . ?
N6 Ni3 N5 C52 179.8(5) . . . . ?
N6 Ni3 N5 C53B -16.0(5) . . . . ?
N6 Ni3 N5 C53A 16.9(6) . . . . ?
N6 C59 C60 C66 -1.3(8) . . . . ?
N6 C59 C60 C61 -179.3(5) . . . . ?
N6 C58A C53A N5 54.2(10) . . . . ?
N6 C58A C53A C54 176.5(7) . . . . ?
N6 C58A C53A C53B 125.0(13) . . . . ?
N6 C58A C53A C58B -69.1(12) . . . . ?
N6 C58A C58B C57 -120.8(6) . . . . ?
N6 C58A C58B C53B 120.2(8) . . . . ?
N6 C58A C58B C53A 112.5(7) . . . . ?
N5 Ni3 O13 C51 4.9(4) . . . . ?
N5 Ni3 N6 C59 -175.3(5) . . . . ?
N5 Ni3 N6 C58A 15.5(6) . . . . ?
N5 Ni3 N6 C58B -15.1(6) . . . . ?
N5 C53B C58A N6 -0.7(15) . . . . ?
N5 C53B C58A C57 149.8(8) . . . . ?
N5 C53B C58A C53A 66.8(11) . . . . ?
N5 C53B C58A C58B 79.5(14) . . . . ?
N5 C53B C53A C54 120.1(6) . . . . ?
N5 C53B C53A C58A -111.0(7) . . . . ?
N5 C53B C53A C58B -117.8(8) . . . . ?
N5 C53B C58B N6 -50.7(9) . . . . ?
N5 C53B C58B C57 -174.9(7) . . . . ?
N5 C53B C58B C58A -108.7(13) . . . . ?
N5 C53B C58B C53A 57.0(10) . . . . ?
N5 C53A C58B N6 4.4(14) . . . . ?
N5 C53A C58B C57 -144.1(10) . . . . ?
N5 C53A C58B C53B -77.6(13) . . . . ?
N5 C53A C58B C58A -65.9(15) . . . . ?
C44 C38 C39 C40 -0.8(9) . . . . ?
C44 C42 C41 C40 -2.1(9) . . . . ?
N2 Ni1 O3 Co1 -172.01(19) . . . . ?
N2 Ni1 O3 C21 -4.1(4) . . . . ?
N2 Ni1 N1 C8 179.7(6) . . . . ?
N2 Ni1 N1 C9B 16.6(6) . . . . ?
N2 Ni1 N1 C9A -18.0(6) . . . . ?
N2 C14A C14B C13 -120.7(6) . . . . ?
N2 C14A C14B C9B 115.9(8) . . . . ?
N2 C14A C14B C9A 114.5(8) . . . . ?
N2 C14A C9A N1 -4.5(15) . . . . ?
N2 C14A C9A C10 -144.0(9) . . . . ?
N2 C14A C9A C9B -75.6(13) . . . . ?
N2 C14A C9A C14B -73.6(13) . . . . ?
N2 C14B C9A N1 -54.6(9) . . . . ?
N2 C14B C9A C10 -172.8(7) . . . . ?
N2 C14B C9A C9B -117.9(13) . . . . ?
N2 C14B C9A C14A 64.6(12) . . . . ?
C7 C6 C8 N1 1.8(9) . . . . ?
C7 C6 C5 C4 0.0(8) . . . . ?
C6 C7 C2 O1 177.6(4) . . . . ?
C6 C7 C2 C3 -2.8(7) . . . . ?
C64 C66 C60 C59 -179.5(5) . . . . ?
C64 C66 C60 C61 -1.4(7) . . . . ?
C64 C63 C62 C61 -0.4(8) . . . . ?
C37 N4 C36A C35 -40.0(11) . . . . ?
C37 N4 C36A C36B -115.7(11) . . . . ?
C37 N4 C36A C31B 177.3(8) . . . . ?
C37 N4 C36A C31A -154.2(8) . . . . ?
C37 N4 C36B C35 28.8(11) . . . . ?
C37 N4 C36B C36A 83.0(12) . . . . ?
C37 N4 C36B C31B 150.7(8) . . . . ?
C37 N4 C36B C31A 174.9(12) . . . . ?
C37 C38 C39 C40 175.8(6) . . . . ?
C59 N6 C58A C57 26.4(12) . . . . ?
C59 N6 C58A C53B 178.5(10) . . . . ?
C59 N6 C58A C53A 147.3(7) . . . . ?
C59 N6 C58A C58B 87.8(13) . . . . ?
C59 N6 C58B C57 -37.0(11) . . . . ?
C59 N6 C58B C53B -155.8(7) . . . . ?
C59 N6 C58B C58A -109.5(12) . . . . ?
C59 N6 C58B C53A 171.3(8) . . . . ?
C59 C60 C61 C62 179.2(5) . . . . ?
C45 O12 C46 C51 -177.6(4) . . . . ?
C45 O12 C46 C47 1.6(7) . . . . ?
C19 C20 C21 O3 177.5(5) . . . . ?
C19 C20 C21 C16 -1.8(7) . . . . ?
C19 C18 C17 C16 0.1(8) . . . . ?
N4 Ni2 O10 C44 -0.2(4) . . . . ?
N4 Ni2 N3 C30 -177.0(5) . . . . ?
N4 Ni2 N3 C31B 16.6(7) . . . . ?
N4 Ni2 N3 C31A -12.5(5) . . . . ?
N4 C37 C38 C44 -1.7(8) . . . . ?
N4 C37 C38 C39 -178.3(6) . . . . ?
N4 C36A C36B C35 120.6(6) . . . . ?
N4 C36A C36B C31B -111.6(7) . . . . ?
N4 C36A C36B C31A -120.8(10) . . . . ?
N4 C36A C31B N3 -1.1(14) . . . . ?
N4 C36A C31B C32 151.1(9) . . . . ?
N4 C36A C31B C36B 68.5(10) . . . . ?
N4 C36A C31B C31A 82.3(14) . . . . ?
N4 C36A C31A N3 -49.1(10) . . . . ?
N4 C36A C31A C32 -169.2(8) . . . . ?
N4 C36A C31A C36B 57.4(12) . . . . ?
N4 C36A C31A C31B -104.1(14) . . . . ?
N4 C36B C31B N3 54.3(10) . . . . ?
N4 C36B C31B C32 -177.0(7) . . . . ?
N4 C36B C31B C36A -66.6(11) . . . . ?
N4 C36B C31B C31A 132.6(18) . . . . ?
N4 C36B C31A N3 9.2(17) . . . . ?
N4 C36B C31A C32 -142.0(12) . . . . ?
N4 C36B C31A C36A -76.2(14) . . . . ?
N4 C36B C31A C31B -57(2) . . . . ?
C38 C44 C42 O11 179.8(4) . . . . ?
C38 C44 C42 C41 0.2(8) . . . . ?
C38 C37 N4 Ni2 -1.9(9) . . . . ?
C38 C37 N4 C36A -162.6(7) . . . . ?
C38 C37 N4 C36B 161.3(7) . . . . ?
C51 C46 C47 C48 -2.0(8) . . . . ?
C51 C50 C52 N5 1.5(8) . . . . ?
C21 C16 C17 C18 -1.7(8) . . . . ?
C21 C16 C15 N2 0.4(9) . . . . ?
C21 C20 C19 C18 0.2(8) . . . . ?
C22 O4 C20 C19 -1.6(7) . . . . ?
C22 O4 C20 C21 176.4(4) . . . . ?
C66 C64 C63 C62 0.1(8) . . . . ?
C66 C60 C61 C62 1.1(8) . . . . ?
C29 C28 C27 C26 1.1(9) . . . . ?
C29 C28 C30 N3 -2.2(9) . . . . ?
C29 C24 C25 C26 0.0(9) . . . . ?
C42 C44 C38 C37 -175.3(5) . . . . ?
C42 C44 C38 C39 1.3(7) . . . . ?
C42 C41 C40 C39 2.6(10) . . . . ?
N3 Ni2 O9 C29 -4.9(5) . . . . ?
N3 Ni2 N4 C37 -178.5(6) . . . . ?
N3 Ni2 N4 C36A -17.8(6) . . . . ?
N3 Ni2 N4 C36B 15.7(5) . . . . ?
N3 C31B C31A C32 -122.4(7) . . . . ?
N3 C31B C31A C36A 117.2(7) . . . . ?
N3 C31B C31A C36B 106.5(12) . . . . ?
C4 C3 C2 O1 -179.5(5) . . . . ?
C4 C3 C2 C7 1.0(8) . . . . ?
C63 C64 C66 O14 179.4(4) . . . . ?
C63 C64 C66 C60 0.8(7) . . . . ?
C63 C62 C61 C60 -0.2(8) . . . . ?
C17 C16 C21 O3 -176.7(5) . . . . ?
C17 C16 C21 C20 2.6(7) . . . . ?
C17 C16 C15 N2 179.2(5) . . . . ?
C17 C18 C19 C20 0.7(8) . . . . ?
C8 N1 C9B C10 33.7(11) . . . . ?
C8 N1 C9B C14A 151.1(7) . . . . ?
C8 N1 C9B C14B -178.4(9) . . . . ?
C8 N1 C9B C9A 97.0(11) . . . . ?
C8 N1 C9A C10 -36.1(11) . . . . ?
C8 N1 C9A C9B -102.6(11) . . . . ?
C8 N1 C9A C14A -179.4(9) . . . . ?
C8 N1 C9A C14B -150.9(7) . . . . ?
C8 C6 C5 C4 178.1(5) . . . . ?
C46 C51 C50 C49 1.6(7) . . . . ?
C46 C51 C50 C52 -175.4(5) . . . . ?
C5 C6 C8 N1 -176.2(6) . . . . ?
C5 C4 C3 C2 1.5(8) . . . . ?
C10 C9B C14A N2 171.4(7) . . . . ?
C10 C9B C14A C13 -65.7(11) . . . . ?
C10 C9B C14A C14B -126.2(14) . . . . ?
C10 C9B C14A C9A 56.2(11) . . . . ?
C10 C9B C14B N2 144.0(10) . . . . ?
C10 C9B C14B C13 -2.5(19) . . . . ?
C10 C9B C14B C14A 68.5(16) . . . . ?
C10 C9B C14B C9A 70.6(14) . . . . ?
C10 C9B C9A N1 119.1(5) . . . . ?
C10 C9B C9A C14A -125.2(8) . . . . ?
C10 C9B C9A C14B -126.5(8) . . . . ?
C10 C11B C12A C13 7(3) . . . . ?
C10 C11B C12A C11A -68.0(16) . . . . ?
C10 C11B C12A C12B -70(2) . . . . ?
C10 C11B C11A C12A 123.5(9) . . . . ?
C10 C11B C11A C12B 124.4(9) . . . . ?
C10 C11B C12B C13 62.9(15) . . . . ?
C10 C11B C12B C12A 122(2) . . . . ?
C10 C11B C12B C11A -56.0(14) . . . . ?
C10 C11A C12B C13 -9(2) . . . . ?
C10 C11A C12B C11B 69.3(15) . . . . ?
C10 C11A C12B C12A 68(2) . . . . ?
C41 C40 C39 C38 -1.2(10) . . . . ?
C65 O15 C64 C66 170.7(4) . . . . ?
C65 O15 C64 C63 -8.3(7) . . . . ?
C28 C29 C24 O8 -179.4(4) . . . . ?
C28 C29 C24 C25 0.2(8) . . . . ?
C28 C27 C26 C25 -0.8(9) . . . . ?
C49 C50 C52 N5 -175.5(5) . . . . ?
C49 C48 C47 C46 1.4(9) . . . . ?
C3 C4 C5 C6 -2.0(8) . . . . ?
C2 C7 C6 C8 -175.7(5) . . . . ?
C2 C7 C6 C5 2.3(7) . . . . ?
C57 C58A C53A N5 176.8(7) . . . . ?
C57 C58A C53A C54 -60.9(11) . . . . ?
C57 C58A C53A C53B -112.4(13) . . . . ?
C57 C58A C53A C58B 53.5(12) . . . . ?
C57 C58A C58B N6 120.8(6) . . . . ?
C57 C58A C58B C53B -119.1(8) . . . . ?
C57 C58A C58B C53A -126.7(8) . . . . ?
C57 C56B C56A C55B 120.3(8) . . . . ?
C57 C56B C56A C55A 127.9(13) . . . . ?
O20 Cl2 O22A O22B 116.9(10) . . . . ?
O20 Cl2 O22B O22A -73.3(11) . . . . ?
O20 Cl2 O22B O23A 118.0(11) . . . . ?
O20 Cl2 O23B O23A -127.4(11) . . . . ?
O20 Cl2 O23A O22B -95.9(11) . . . . ?
O20 Cl2 O23A O23B 73.9(14) . . . . ?
C50 C51 C46 O12 179.6(4) . . . . ?
C50 C51 C46 C47 0.5(7) . . . . ?
C50 C49 C48 C47 0.7(9) . . . . ?
O21 Cl2 O22A O22B -130.2(10) . . . . ?
O21 Cl2 O22B O22A 58.1(12) . . . . ?
O21 Cl2 O22B O23A -110.5(11) . . . . ?
O21 Cl2 O23B O23A 116.9(12) . . . . ?
O21 Cl2 O23A O22B 102.9(10) . . . . ?
O21 Cl2 O23A O23B -87.3(10) . . . . ?
C27 C28 C30 N3 177.2(5) . . . . ?
C15 N2 C14A C13 26.8(12) . . . . ?
C15 N2 C14A C9B 145.6(7) . . . . ?
C15 N2 C14A C14B 96.1(12) . . . . ?
C15 N2 C14A C9A 179.9(9) . . . . ?
C15 N2 C14B C13 -39.0(11) . . . . ?
C15 N2 C14B C9B 171.3(10) . . . . ?
C15 N2 C14B C14A -102.2(12) . . . . ?
C15 N2 C14B C9A -155.5(7) . . . . ?
C15 C16 C21 O3 2.0(8) . . . . ?
C15 C16 C21 C20 -178.7(5) . . . . ?
C15 C16 C17 C18 179.5(5) . . . . ?
C30 N3 C31B C32 29.6(14) . . . . ?
C30 N3 C31B C36A -180.0(9) . . . . ?
C30 N3 C31B C36B 148.6(7) . . . . ?
C30 N3 C31B C31A 105.3(13) . . . . ?
C30 N3 C31A C32 -31.5(11) . . . . ?
C30 N3 C31A C36A -154.5(7) . . . . ?
C30 N3 C31A C36B 170.4(10) . . . . ?
C30 N3 C31A C31B -91.0(14) . . . . ?
C30 C28 C27 C26 -178.3(6) . . . . ?
C24 C29 C28 C27 -0.7(7) . . . . ?
C24 C29 C28 C30 178.6(5) . . . . ?
C24 C25 C26 C27 0.3(9) . . . . ?
C52 N5 C53B C54 -33.4(10) . . . . ?
C52 N5 C53B C58A 178.7(9) . . . . ?
C52 N5 C53B C53A -98.6(12) . . . . ?
C52 N5 C53B C58B -152.3(7) . . . . ?
C52 N5 C53A C54 34.2(11) . . . . ?
C52 N5 C53A C53B 99.7(11) . . . . ?
C52 N5 C53A C58A 152.2(7) . . . . ?
C52 N5 C53A C58B 179.4(9) . . . . ?
C54 C53B C58A N6 -141.9(10) . . . . ?
C54 C53B C58A C57 8.6(19) . . . . ?
C54 C53B C58A C53A -74.4(14) . . . . ?
C54 C53B C58A C58B -61.7(17) . . . . ?
C54 C53B C53A N5 -120.1(6) . . . . ?
C54 C53B C53A C58A 128.9(8) . . . . ?
C54 C53B C53A C58B 122.1(7) . . . . ?
C54 C53B C58B N6 -169.9(7) . . . . ?
C54 C53B C58B C57 65.8(10) . . . . ?
C54 C53B C58B C58A 132.0(14) . . . . ?
C54 C53B C58B C53A -62.3(11) . . . . ?
C54 C55B C55A C56B 120.9(10) . . . . ?
C54 C55B C55A C56A 127.0(8) . . . . ?
C54 C55B C56B C57 62.6(16) . . . . ?
C54 C55B C56B C55A -62.6(14) . . . . ?
C54 C55B C56B C56A 131(2) . . . . ?
C54 C55B C56A C57 9(2) . . . . ?
C54 C55B C56A C55A -71.6(16) . . . . ?
C54 C55B C56A C56B -60(3) . . . . ?
C54 C53A C58B N6 148.5(8) . . . . ?
C54 C53A C58B C57 -0.1(18) . . . . ?
C54 C53A C58B C53B 66.4(12) . . . . ?
C54 C53A C58B C58A 78.1(14) . . . . ?
C54 C55A C56B C57 -6(2) . . . . ?
C54 C55A C56B C55B 67.1(13) . . . . ?
C54 C55A C56B C56A 80(2) . . . . ?
C54 C55A C56A C57 -59.5(13) . . . . ?
C54 C55A C56A C55B 53.7(12) . . . . ?
C54 C55A C56A C56B -112(2) . . . . ?
C48 C49 C50 C51 -2.2(8) . . . . ?
C48 C49 C50 C52 174.8(5) . . . . ?
C35 C36A C36B N4 -120.6(6) . . . . ?
C35 C36A C36B C31B 127.8(8) . . . . ?
C35 C36A C36B C31A 118.7(10) . . . . ?
C35 C36A C31B N3 -141.0(10) . . . . ?
C35 C36A C31B C32 11.3(16) . . . . ?
C35 C36A C31B C36B -71.3(13) . . . . ?
C35 C36A C31B C31A -57.6(16) . . . . ?
C35 C36A C31A N3 -171.9(7) . . . . ?
C35 C36A C31A C32 68.0(12) . . . . ?
C35 C36A C31A C36B -65.4(13) . . . . ?
C35 C36A C31A C31B 133.1(14) . . . . ?
C35 C36B C31B N3 171.9(7) . . . . ?
C35 C36B C31B C32 -59.4(11) . . . . ?
C35 C36B C31B C36A 50.9(11) . . . . ?
C35 C36B C31B C31A -109.8(17) . . . . ?
C35 C36B C31A N3 151.2(8) . . . . ?
C35 C36B C31A C32 0(2) . . . . ?
C35 C36B C31A C36A 65.8(14) . . . . ?
C35 C36B C31A C31B 84.7(18) . . . . ?
C35 C34B C34A C33B 118.8(10) . . . . ?
C35 C34B C34A C33A 127.7(16) . . . . ?
C35 C34B C33B C32 57.3(18) . . . . ?
C35 C34B C33B C34A -64.2(15) . . . . ?
C35 C34B C33B C33A 139(4) . . . . ?
C35 C34B C33A C32 15(4) . . . . ?
C35 C34B C33A C34A -76(3) . . . . ?
C35 C34B C33A C33B -52(5) . . . . ?
C35 C34A C33B C32 -3(2) . . . . ?
C35 C34A C33B C34B 68.3(15) . . . . ?
C35 C34A C33B C33A 83(3) . . . . ?
C35 C34A C33A C32 -52.4(18) . . . . ?
C35 C34A C33A C34B 54.7(18) . . . . ?
C35 C34A C33A C33B -105(3) . . . . ?
C1 O1 C2 C7 173.2(4) . . . . ?
C1 O1 C2 C3 -6.4(7) . . . . ?
C13 C14A C14B N2 120.7(6) . . . . ?
C13 C14A C14B C9B -123.4(8) . . . . ?
C13 C14A C14B C9A -124.8(8) . . . . ?
C13 C14A C9A N1 145.9(10) . . . . ?
C13 C14A C9A C10 6.4(18) . . . . ?
C13 C14A C9A C9B 74.8(15) . . . . ?
C13 C14A C9A C14B 76.8(15) . . . . ?
C13 C14B C9A N1 -174.6(7) . . . . ?
C13 C14B C9A C10 67.1(10) . . . . ?
C13 C14B C9A C9B 122.0(12) . . . . ?
C13 C14B C9A C14A -55.5(13) . . . . ?
C13 C12A C11A C10 -64.0(15) . . . . ?
C13 C12A C11A C11B -122.3(17) . . . . ?
C13 C12A C11A C12B 59.7(18) . . . . ?
C13 C12A C12B C11B -124.8(10) . . . . ?
C13 C12A C12B C11A -123.6(10) . . . . ?
C23 O8 C24 C29 -179.0(5) . . . . ?
C23 O8 C24 C25 1.4(8) . . . . ?
C32 C31B C31A N3 122.4(7) . . . . ?
C32 C31B C31A C36A -120.5(7) . . . . ?
C32 C31B C31A C36B -131.1(12) . . . . ?
C32 C33B C33A C34B 108(3) . . . . ?
C32 C33B C33A C34A 120.7(14) . . . . ?
C43 O11 C42 C44 -172.4(5) . . . . ?
C43 O11 C42 C41 7.2(8) . . . . ?
C53B N5 C52 C50 -168.4(6) . . . . ?
C53B N5 C53A C54 -65.5(11) . . . . ?
C53B N5 C53A C58A 52.4(11) . . . . ?
C53B N5 C53A C58B 79.6(14) . . . . ?
C53B C54 C55B C55A -79.9(14) . . . . ?
C53B C54 C55B C56B -30.7(15) . . . . ?
C53B C54 C55B C56A -6.3(19) . . . . ?
C53B C54 C53A N5 71.0(11) . . . . ?
C53B C54 C53A C58A -43.0(10) . . . . ?
C53B C54 C53A C58B -73.5(13) . . . . ?
C53B C54 C55A C55B 110.4(13) . . . . ?
C53B C54 C55A C56B 32.3(15) . . . . ?
C53B C54 C55A C56A 60.2(12) . . . . ?
C53B C58A C53A N5 -70.8(12) . . . . ?
C53B C58A C53A C54 51.5(11) . . . . ?
C53B C58A C53A C58B 165.9(18) . . . . ?
C53B C58A C58B N6 -120.2(8) . . . . ?
C53B C58A C58B C57 119.1(8) . . . . ?
C53B C58A C58B C53A -7.6(9) . . . . ?
C53B C53A C58B N6 82.0(13) . . . . ?
C53B C53A C58B C57 -66.5(15) . . . . ?
C53B C53A C58B C58A 11.7(15) . . . . ?
C55B C54 C53B N5 -144.1(9) . . . . ?
C55B C54 C53B C58A -3.5(17) . . . . ?
C55B C54 C53B C53A -84.5(13) . . . . ?
C55B C54 C53B C58B -30.6(12) . . . . ?
C55B C54 C53A N5 177.6(9) . . . . ?
C55B C54 C53A C53B 106.6(12) . . . . ?
C55B C54 C53A C58A 63.6(11) . . . . ?
C55B C54 C53A C58B 33.1(14) . . . . ?
C55B C54 C55A C56B -78.2(16) . . . . ?
C55B C54 C55A C56A -50.3(12) . . . . ?
C55B C55A C56B C57 -73(2) . . . . ?
C55B C55A C56B C56A 13(2) . . . . ?
C55B C55A C56A C57 -113.2(15) . . . . ?
C55B C55A C56A C56B -166(3) . . . . ?
C55B C56B C56A C57 -120.3(8) . . . . ?
C55B C56B C56A C55A 7.6(15) . . . . ?
C58A N6 C59 C60 164.1(7) . . . . ?
C58A N6 C58B C57 72.4(13) . . . . ?
C58A N6 C58B C53B -46.3(11) . . . . ?
C58A N6 C58B C53A -79.3(14) . . . . ?
C58A C57 C58B N6 -66.8(12) . . . . ?
C58A C57 C58B C53B 48.7(11) . . . . ?
C58A C57 C58B C53A 80.0(16) . . . . ?
C58A C57 C56B C55B -56.8(14) . . . . ?
C58A C57 C56B C55A -21.5(19) . . . . ?
C58A C57 C56B C56A -116(2) . . . . ?
C58A C57 C56A C55B -3.7(18) . . . . ?
C58A C57 C56A C55A 30.7(14) . . . . ?
C58A C57 C56A C56B 74(2) . . . . ?
C58A C53B C53A N5 111.0(7) . . . . ?
C58A C53B C53A C54 -128.9(8) . . . . ?
C58A C53B C53A C58B -6.9(9) . . . . ?
C58A C53B C58B N6 58.0(12) . . . . ?
C58A C53B C58B C57 -66.2(13) . . . . ?
C58A C53B C58B C53A 165.7(18) . . . . ?
C58A C53A C58B N6 70.3(12) . . . . ?
C58A C53A C58B C57 -78.2(15) . . . . ?
C58A C53A C58B C53B -11.7(15) . . . . ?
C53A N5 C52 C50 155.9(7) . . . . ?
C53A N5 C53B C54 65.2(11) . . . . ?
C53A N5 C53B C58A -82.7(14) . . . . ?
C53A N5 C53B C58B -53.7(11) . . . . ?
C53A C54 C53B N5 -59.6(10) . . . . ?
C53A C54 C53B C58A 81.0(16) . . . . ?
C53A C54 C53B C58B 53.9(11) . . . . ?
C53A C54 C55B C55A -112.0(13) . . . . ?
C53A C54 C55B C56B -62.8(14) . . . . ?
C53A C54 C55B C56A -38.4(18) . . . . ?
C53A C54 C55A C55B 79.9(14) . . . . ?
C53A C54 C55A C56B 1.7(16) . . . . ?
C53A C54 C55A C56A 29.6(13) . . . . ?
C53A C53B C58A N6 -67.4(15) . . . . ?
C53A C53B C58A C57 83.0(14) . . . . ?
C53A C53B C58A C58B 12.7(16) . . . . ?
C53A C53B C58B N6 -107.6(12) . . . . ?
C53A C53B C58B C57 128.2(13) . . . . ?
C53A C53B C58B C58A -165.7(18) . . . . ?
C53A C58A C58B N6 -112.5(7) . . . . ?
C53A C58A C58B C57 126.7(8) . . . . ?
C53A C58A C58B C53B 7.6(9) . . . . ?
C58B N6 C59 C60 -162.9(7) . . . . ?
C58B N6 C58A C57 -61.4(12) . . . . ?
C58B N6 C58A C53B 90.7(17) . . . . ?
C58B N6 C58A C53A 59.4(12) . . . . ?
C58B C57 C58A N6 66.5(12) . . . . ?
C58B C57 C58A C53B -86.0(16) . . . . ?
C58B C57 C58A C53A -50.7(12) . . . . ?
C58B C57 C56B C55B -28.0(15) . . . . ?
C58B C57 C56B C55A 7(2) . . . . ?
C58B C57 C56B C56A -87(2) . . . . ?
C58B C57 C56A C55B 25.3(17) . . . . ?
C58B C57 C56A C55A 59.8(13) . . . . ?
C58B C57 C56A C56B 103(2) . . . . ?
C58B C53B C58A N6 -80.2(15) . . . . ?
C58B C53B C58A C57 70.3(14) . . . . ?
C58B C53B C58A C53A -12.7(16) . . . . ?
C58B C53B C53A N5 117.8(8) . . . . ?
C58B C53B C53A C54 -122.1(7) . . . . ?
C58B C53B C53A C58A 6.9(9) . . . . ?
C58B C58A C53A N5 123.3(13) . . . . ?
C58B C58A C53A C54 -114.4(13) . . . . ?
C58B C58A C53A C53B -165.9(18) . . . . ?
C55A C54 C53B N5 -175.5(7) . . . . ?
C55A C54 C53B C58A -34.9(15) . . . . ?
C55A C54 C53B C53A -115.9(11) . . . . ?
C55A C54 C53B C58B -62.0(10) . . . . ?
C55A C54 C55B C56B 49.2(13) . . . . ?
C55A C54 C55B C56A 73.6(17) . . . . ?
C55A C54 C53A N5 145.8(8) . . . . ?
C55A C54 C53A C53B 74.9(12) . . . . ?
C55A C54 C53A C58A 31.8(11) . . . . ?
C55A C54 C53A C58B 1.4(14) . . . . ?
C55A C55B C56B C57 125.3(17) . . . . ?
C55A C55B C56B C56A -166(3) . . . . ?
C55A C55B C56A C57 80.7(17) . . . . ?
C55A C55B C56A C56B 11(2) . . . . ?
C55A C56B C56A C57 -127.9(13) . . . . ?
C55A C56B C56A C55B -7.6(15) . . . . ?
C56B C57 C58A N6 173.0(9) . . . . ?
C56B C57 C58A C53B 20.5(15) . . . . ?
C56B C57 C58A C53A 55.8(11) . . . . ?
C56B C57 C58A C58B 106.5(13) . . . . ?
C56B C57 C58B N6 -150.3(9) . . . . ?
C56B C57 C58B C53B -34.8(12) . . . . ?
C56B C57 C58B C58A -83.5(14) . . . . ?
C56B C57 C58B C53A -3.6(16) . . . . ?
C56B C57 C56A C55B -77(2) . . . . ?
C56B C57 C56A C55A -42.8(18) . . . . ?
C56B C55B C55A C54 -120.9(10) . . . . ?
C56B C55B C55A C56A 6.2(12) . . . . ?
C56B C55B C56A C57 69(2) . . . . ?
C56B C55B C56A C55A -11(2) . . . . ?
C56B C55A C56A C57 53(2) . . . . ?
C56B C55A C56A C55B 166(3) . . . . ?
C56A C57 C58A N6 147.6(9) . . . . ?
C56A C57 C58A C53B -4.9(16) . . . . ?
C56A C57 C58A C53A 30.4(12) . . . . ?
C56A C57 C58A C58B 81.1(14) . . . . ?
C56A C57 C58B N6 -177.2(9) . . . . ?
C56A C57 C58B C53B -61.7(11) . . . . ?
C56A C57 C58B C58A -110.4(13) . . . . ?
C56A C57 C58B C53A -30.5(15) . . . . ?
C56A C57 C56B C55B 59.2(19) . . . . ?
C56A C57 C56B C55A 94(3) . . . . ?
C56A C55B C55A C54 -127.0(8) . . . . ?
C56A C55B C55A C56B -6.2(12) . . . . ?
C56A C55B C56B C57 -68(2) . . . . ?
C56A C55B C56B C55A 166(3) . . . . ?
C56A C55A C56B C57 -86(3) . . . . ?
C56A C55A C56B C55B -13(2) . . . . ?
C36A N4 C36B C35 -54.2(10) . . . . ?
C36A N4 C36B C31B 67.6(11) . . . . ?
C36A N4 C36B C31A 91.9(16) . . . . ?
C36A C35 C36B N4 59.6(10) . . . . ?
C36A C35 C36B C31B -56.3(12) . . . . ?
C36A C35 C36B C31A -87.3(16) . . . . ?
C36A C35 C34B C34A -101.5(17) . . . . ?
C36A C35 C34B C33B -24.5(16) . . . . ?
C36A C35 C34B C33A -5(3) . . . . ?
C36A C35 C34A C34B 91.1(18) . . . . ?
C36A C35 C34A C33B 35.1(15) . . . . ?
C36A C35 C34A C33A 59.3(15) . . . . ?
C36A C36B C31B N3 121.0(12) . . . . ?
C36A C36B C31B C32 -110.3(12) . . . . ?
C36A C36B C31B C31A -161(2) . . . . ?
C36A C36B C31A N3 85.4(14) . . . . ?
C36A C36B C31A C32 -65.8(19) . . . . ?
C36A C36B C31A C31B 19(2) . . . . ?
C36A C31B C31A N3 -117.2(7) . . . . ?
C36A C31B C31A C32 120.5(7) . . . . ?
C36A C31B C31A C36B -10.7(11) . . . . ?
C36B N4 C36A C35 75.7(12) . . . . ?
C36B N4 C36A C31B -67.1(11) . . . . ?
C36B N4 C36A C31A -38.5(10) . . . . ?
C36B C35 C36A N4 -70.0(11) . . . . ?
C36B C35 C36A C31B 65.4(12) . . . . ?
C36B C35 C36A C31A 40.7(9) . . . . ?
C36B C35 C34B C34A -132.2(17) . . . . ?
C36B C35 C34B C33B -55.1(14) . . . . ?
C36B C35 C34B C33A -36(3) . . . . ?
C36B C35 C34A C34B 56.5(19) . . . . ?
C36B C35 C34A C33B 0.5(16) . . . . ?
C36B C35 C34A C33A 24.8(16) . . . . ?
C36B C36A C31B N3 -69.6(14) . . . . ?
C36B C36A C31B C32 82.6(13) . . . . ?
C36B C36A C31B C31A 13.8(15) . . . . ?
C36B C36A C31A N3 -106.5(14) . . . . ?
C36B C36A C31A C32 133.4(16) . . . . ?
C36B C36A C31A C31B -161(2) . . . . ?
C36B C31B C31A N3 -106.5(12) . . . . ?
C36B C31B C31A C32 131.1(12) . . . . ?
C36B C31B C31A C36A 10.7(11) . . . . ?
C31B N3 C30 C28 164.7(8) . . . . ?
C31B N3 C31A C32 59.5(13) . . . . ?
C31B N3 C31A C36A -63.5(13) . . . . ?
C31B N3 C31A C36B -98.7(17) . . . . ?
C31B C32 C33B C34B -55.9(17) . . . . ?
C31B C32 C33B C34A -26(2) . . . . ?
C31B C32 C33B C33A -91(3) . . . . ?
C31B C32 C31A N3 -52.4(12) . . . . ?
C31B C32 C31A C36A 65.8(13) . . . . ?
C31B C32 C31A C36B 99(2) . . . . ?
C31B C32 C33A C34B -10(3) . . . . ?
C31B C32 C33A C34A 25.4(18) . . . . ?
C31B C32 C33A C33B 101(3) . . . . ?
C31B C36A C36B N4 111.6(7) . . . . ?
C31B C36A C36B C35 -127.8(8) . . . . ?
C31B C36A C36B C31A -9.1(10) . . . . ?
C31B C36A C31A N3 55.0(12) . . . . ?
C31B C36A C31A C32 -65.1(14) . . . . ?
C31B C36A C31A C36B 161(2) . . . . ?
C31B C36B C31A N3 66.5(15) . . . . ?
C31B C36B C31A C32 -85(2) . . . . ?
C31B C36B C31A C36A -19(2) . . . . ?
C34B C35 C36A N4 -144.6(10) . . . . ?
C34B C35 C36A C36B -74.6(13) . . . . ?
C34B C35 C36A C31B -9.3(15) . . . . ?
C34B C35 C36A C31A -33.9(12) . . . . ?
C34B C35 C36B N4 173.3(8) . . . . ?
C34B C35 C36B C36A 113.7(12) . . . . ?
C34B C35 C36B C31B 57.4(11) . . . . ?
C34B C35 C36B C31A 26.4(15) . . . . ?
C34B C35 C34A C33B -56.0(15) . . . . ?
C34B C35 C34A C33A -31.8(14) . . . . ?
C34B C34A C33B C32 -72(2) . . . . ?
C34B C34A C33B C33A 14(3) . . . . ?
C34B C34A C33A C32 -107(2) . . . . ?
C34B C34A C33A C33B -160(4) . . . . ?
C34B C33B C33A C32 -108(3) . . . . ?
C34B C33B C33A C34A 12(2) . . . . ?
C34A C35 C36A N4 -177.3(9) . . . . ?
C34A C35 C36A C36B -107.4(12) . . . . ?
C34A C35 C36A C31B -42.0(15) . . . . ?
C34A C35 C36A C31A -66.7(12) . . . . ?
C34A C35 C36B N4 148.0(9) . . . . ?
C34A C35 C36B C36A 88.3(13) . . . . ?
C34A C35 C36B C31B 32.0(13) . . . . ?
C34A C35 C36B C31A 1.1(17) . . . . ?
C34A C35 C34B C33B 77(2) . . . . ?
C34A C35 C34B C33A 96(3) . . . . ?
C34A C34B C33B C32 121.6(17) . . . . ?
C34A C34B C33B C33A -157(4) . . . . ?
C34A C34B C33A C32 91(2) . . . . ?
C34A C34B C33A C33B 25(4) . . . . ?
C34A C33B C33A C32 -120.7(14) . . . . ?
C34A C33B C33A C34B -12(2) . . . . ?
C33B C32 C31B N3 173.9(12) . . . . ?
C33B C32 C31B C36A 23.2(16) . . . . ?
C33B C32 C31B C36B 57.7(14) . . . . ?
C33B C32 C31B C31A 91.2(16) . . . . ?
C33B C32 C31A N3 -154.7(10) . . . . ?
C33B C32 C31A C36A -36.5(15) . . . . ?
C33B C32 C31A C36B -3(2) . . . . ?
C33B C32 C31A C31B -102.3(16) . . . . ?
C33B C32 C33A C34B -111(4) . . . . ?
C33B C32 C33A C34A -75(3) . . . . ?
C33B C34B C34A C35 -118.8(10) . . . . ?
C33B C34B C34A C33A 8.9(17) . . . . ?
C33B C34B C33A C32 67(4) . . . . ?
C33B C34B C33A C34A -25(4) . . . . ?
C33B C34A C33A C32 53(2) . . . . ?
C33B C34A C33A C34B 160(4) . . . . ?
C31A N3 C30 C28 -163.7(7) . . . . ?
C31A N3 C31B C32 -75.7(16) . . . . ?
C31A N3 C31B C36A 74.7(15) . . . . ?
C31A N3 C31B C36B 43.3(12) . . . . ?
C31A C32 C31B N3 82.7(16) . . . . ?
C31A C32 C31B C36A -68.0(14) . . . . ?
C31A C32 C31B C36B -33.5(12) . . . . ?
C31A C32 C33B C34B -25.0(17) . . . . ?
C31A C32 C33B C34A 4(2) . . . . ?
C31A C32 C33B C33A -60(3) . . . . ?
C31A C32 C33A C34B 15(2) . . . . ?
C31A C32 C33A C34A 51.2(16) . . . . ?
C31A C32 C33A C33B 127(3) . . . . ?
C31A C36A C36B N4 120.8(10) . . . . ?
C31A C36A C36B C35 -118.7(10) . . . . ?
C31A C36A C36B C31B 9.1(10) . . . . ?
C31A C36A C31B N3 -83.4(15) . . . . ?
C31A C36A C31B C32 68.9(15) . . . . ?
C31A C36A C31B C36B -13.8(15) . . . . ?
C31A C36B C31B N3 -78.3(16) . . . . ?
C31A C36B C31B C32 50.4(16) . . . . ?
C31A C36B C31B C36A 161(2) . . . . ?
C33A C32 C31B N3 148.2(11) . . . . ?
C33A C32 C31B C36A -2.5(15) . . . . ?
C33A C32 C31B C36B 32.0(13) . . . . ?
C33A C32 C31B C31A 65.5(16) . . . . ?
C33A C32 C33B C34B 35(2) . . . . ?
C33A C32 C33B C34A 64(3) . . . . ?
C33A C32 C31A N3 -174.9(9) . . . . ?
C33A C32 C31A C36A -56.7(13) . . . . ?
C33A C32 C31A C36B -23.1(19) . . . . ?
C33A C32 C31A C31B -122.5(14) . . . . ?
C33A C34B C34A C35 -127.7(16) . . . . ?
C33A C34B C34A C33B -8.9(17) . . . . ?
C33A C34B C33B C32 -82(4) . . . . ?
C33A C34B C33B C34A 157(4) . . . . ?
C33A C34A C33B C32 -86(3) . . . . ?
C33A C34A C33B C34B -14(3) . . . . ?
C9B N1 C8 C6 157.1(7) . . . . ?
C9B N1 C9A C10 66.5(11) . . . . ?
C9B N1 C9A C14A -76.8(13) . . . . ?
C9B N1 C9A C14B -48.3(10) . . . . ?
C9B C10 C11B C12A -34.5(18) . . . . ?
C9B C10 C11B C11A -111.5(15) . . . . ?
C9B C10 C11B C12B -61.9(13) . . . . ?
C9B C10 C11A C11B 79.2(16) . . . . ?
C9B C10 C11A C12A 31.9(14) . . . . ?
C9B C10 C11A C12B 5.6(18) . . . . ?
C9B C10 C9A N1 -66.5(10) . . . . ?
C9B C10 C9A C14A 73.0(14) . . . . ?
C9B C10 C9A C14B 43.1(10) . . . . ?
C9B C14A C14B N2 -115.9(8) . . . . ?
C9B C14A C14B C13 123.4(8) . . . . ?
C9B C14A C14B C9A -1.4(10) . . . . ?
C9B C14A C9A N1 71.1(11) . . . . ?
C9B C14A C9A C10 -68.4(13) . . . . ?
C9B C14A C9A C14B 2.0(15) . . . . ?
C9B C14B C9A N1 63.3(11) . . . . ?
C9B C14B C9A C10 -54.9(11) . . . . ?
C9B C14B C9A C14A -177.5(18) . . . . ?
C14A N2 C15 C16 163.6(7) . . . . ?
C14A N2 C14B C13 63.2(12) . . . . ?
C14A N2 C14B C9B -86.4(15) . . . . ?
C14A N2 C14B C9A -53.3(11) . . . . ?
C14A C13 C14B N2 -65.1(11) . . . . ?
C14A C13 C14B C9B 82.1(15) . . . . ?
C14A C13 C14B C9A 48.0(11) . . . . ?
C14A C13 C12A C11B -5(2) . . . . ?
C14A C13 C12A C11A 31.0(15) . . . . ?
C14A C13 C12A C12B 81(2) . . . . ?
C14A C13 C12B C11B -60.1(13) . . . . ?
C14A C13 C12B C12A -108.4(19) . . . . ?
C14A C13 C12B C11A -22.9(17) . . . . ?
C14A C9B C14B N2 75.5(13) . . . . ?
C14A C9B C14B C13 -71.0(14) . . . . ?
C14A C9B C14B C9A 2.2(16) . . . . ?
C14A C9B C9A N1 -115.7(7) . . . . ?
C14A C9B C9A C10 125.2(8) . . . . ?
C14A C9B C9A C14B -1.3(9) . . . . ?
C14A C14B C9A N1 -119.2(14) . . . . ?
C14A C14B C9A C10 122.6(14) . . . . ?
C14A C14B C9A C9B 177.5(18) . . . . ?
C14B N2 C15 C16 -161.7(7) . . . . ?
C14B N2 C14A C13 -69.3(13) . . . . ?
C14B N2 C14A C9B 49.5(11) . . . . ?
C14B N2 C14A C9A 83.8(15) . . . . ?
C14B C13 C14A N2 67.0(12) . . . . ?
C14B C13 C14A C9B -47.2(11) . . . . ?
C14B C13 C14A C9A -83.0(16) . . . . ?
C14B C13 C12A C11B 24.8(19) . . . . ?
C14B C13 C12A C11A 60.7(13) . . . . ?
C14B C13 C12A C12B 110.8(19) . . . . ?
C14B C13 C12B C11B -30.1(14) . . . . ?
C14B C13 C12B C12A -78(2) . . . . ?
C14B C13 C12B C11A 7.1(18) . . . . ?
C14B C9B C14A N2 -62.4(12) . . . . ?
C14B C9B C14A C13 60.5(13) . . . . ?
C14B C9B C14A C9A -177.5(18) . . . . ?
C14B C9B C9A N1 -114.4(8) . . . . ?
C14B C9B C9A C10 126.5(8) . . . . ?
C14B C9B C9A C14A 1.3(9) . . . . ?
C14B C14A C9A N1 69.1(15) . . . . ?
C14B C14A C9A C10 -70.4(15) . . . . ?
C14B C14A C9A C9B -2.0(15) . . . . ?
C11B C10 C9B N1 176.5(9) . . . . ?
C11B C10 C9B C14A 63.8(11) . . . . ?
C11B C10 C9B C14B 33.1(15) . . . . ?
C11B C10 C9B C9A 113.5(12) . . . . ?
C11B C10 C11A C12A -47.2(13) . . . . ?
C11B C10 C11A C12B -73.6(17) . . . . ?
C11B C10 C9A N1 -143.8(9) . . . . ?
C11B C10 C9A C9B -77.3(13) . . . . ?
C11B C10 C9A C14A -4.2(15) . . . . ?
C11B C10 C9A C14B -34.2(12) . . . . ?
C11B C12A C11A C10 58.4(13) . . . . ?
C11B C12A C11A C12B -178(3) . . . . ?
C11B C12A C12B C13 124.8(10) . . . . ?
C11B C12A C12B C11A 1.2(15) . . . . ?
C11B C11A C12B C13 -78.8(18) . . . . ?
C11B C11A C12B C12A -2(2) . . . . ?
C12A C13 C14A N2 147.7(9) . . . . ?
C12A C13 C14A C9B 33.5(13) . . . . ?
C12A C13 C14A C14B 80.7(13) . . . . ?
C12A C13 C14A C9A -2.3(16) . . . . ?
C12A C13 C14B N2 -174.6(8) . . . . ?
C12A C13 C14B C9B -27.3(14) . . . . ?
C12A C13 C14B C14A -109.5(12) . . . . ?
C12A C13 C14B C9A -61.5(10) . . . . ?
C12A C13 C12B C11B 48.2(16) . . . . ?
C12A C13 C12B C11A 85(2) . . . . ?
C12A C11B C11A C10 -123.5(9) . . . . ?
C12A C11B C11A C12B 0.9(12) . . . . ?
C12A C11B C12B C13 -59.1(18) . . . . ?
C12A C11B C12B C11A -178(3) . . . . ?
C12A C11A C12B C13 -77(2) . . . . ?
C12A C11A C12B C11B 2(2) . . . . ?
C11A C10 C9B N1 144.0(9) . . . . ?
C11A C10 C9B C14A 31.3(13) . . . . ?
C11A C10 C9B C14B 0.6(16) . . . . ?
C11A C10 C9B C9A 80.9(13) . . . . ?
C11A C10 C11B C12A 77.0(18) . . . . ?
C11A C10 C11B C12B 49.6(14) . . . . ?
C11A C10 C9A N1 -176.5(8) . . . . ?
C11A C10 C9A C9B -110.0(12) . . . . ?
C11A C10 C9A C14A -37.0(14) . . . . ?
C11A C10 C9A C14B -66.9(10) . . . . ?
C11A C11B C12A C13 75(2) . . . . ?
C11A C11B C12A C12B -2(2) . . . . ?
C11A C11B C12B C13 118.8(16) . . . . ?
C11A C11B C12B C12A 178(3) . . . . ?
C11A C12A C12B C13 123.6(10) . . . . ?
C11A C12A C12B C11B -1.2(15) . . . . ?
C12B C13 C14A N2 174.6(9) . . . . ?
C12B C13 C14A C9B 60.4(11) . . . . ?
C12B C13 C14A C14B 107.7(12) . . . . ?
C12B C13 C14A C9A 24.7(15) . . . . ?
C12B C13 C14B N2 -148.1(8) . . . . ?
C12B C13 C14B C9B -0.8(15) . . . . ?
C12B C13 C14B C14A -83.0(13) . . . . ?
C12B C13 C14B C9A -35.0(11) . . . . ?
C12B C13 C12A C11B -86(2) . . . . ?
C12B C13 C12A C11A -50.1(17) . . . . ?
C12B C11B C12A C13 77(2) . . . . ?
C12B C11B C12A C11A 2(2) . . . . ?
C12B C11B C11A C10 -124.4(9) . . . . ?
C12B C11B C11A C12A -0.9(12) . . . . ?
C12B C12A C11A C10 -124(2) . . . . ?
C12B C12A C11A C11B 178(3) . . . . ?
C9A N1 C8 C6 -165.2(7) . . . . ?
C9A N1 C9B C10 -63.3(11) . . . . ?
C9A N1 C9B C14A 54.1(10) . . . . ?
C9A N1 C9B C14B 84.6(14) . . . . ?
C9A C10 C9B N1 63.0(10) . . . . ?
C9A C10 C9B C14A -49.7(11) . . . . ?
C9A C10 C9B C14B -80.4(15) . . . . ?
C9A C10 C11B C12A -2(2) . . . . ?
C9A C10 C11B C11A -79.4(16) . . . . ?
C9A C10 C11B C12B -29.8(15) . . . . ?
C9A C10 C11A C11B 111.8(15) . . . . ?
C9A C10 C11A C12A 64.6(13) . . . . ?
C9A C10 C11A C12B 38.2(17) . . . . ?
C9A C9B C14A N2 115.1(12) . . . . ?
C9A C9B C14A C13 -122.0(12) . . . . ?
C9A C9B C14A C14B 177.5(18) . . . . ?
C9A C9B C14B N2 73.4(14) . . . . ?
C9A C9B C14B C13 -73.1(14) . . . . ?
C9A C9B C14B C14A -2.2(16) . . . . ?
C9A C14A C14B N2 -114.5(8) . . . . ?
C9A C14A C14B C13 124.8(8) . . . . ?
C9A C14A C14B C9B 1.4(10) . . . . ?
O22A Cl2 O22B O23A -168.6(15) . . . . ?
O22A Cl2 O23B O23A -6.1(17) . . . . ?
O22A Cl2 O23A O22B 7.0(9) . . . . ?
O22A Cl2 O23A O23B 176.8(9) . . . . ?
O22A O22B O23A Cl2 -22(3) . . . . ?
O22A O22B O23A O23B -33(4) . . . . ?
O22B Cl2 O23B O23A -9.0(12) . . . . ?
O22B Cl2 O23A O23B 169.8(14) . . . . ?
O23B Cl2 O22A O22B -4.5(17) . . . . ?
O23B Cl2 O22B O22A 177.5(10) . . . . ?
O23B Cl2 O22B O23A 8.8(12) . . . . ?
O23B Cl2 O23A O22B -169.8(14) . . . . ?
O23A Cl2 O22A O22B -9.4(13) . . . . ?
O23A Cl2 O22B O22A 168.6(15) . . . . ?
